data_7120697
loop_
_publ_author_name
'Robert, Antoine'
'Dechambenoit, Pierre'
'Hillard, Elizabeth A.'
'Bock, Harald'
'Durola, Fabien'

_publ_section_title
;
 Non-Planar Oligoarylene Macrocycles from Biphenyl
;
_journal_name_full 'Chem. Commun.'
_journal_paper_doi 10.1039/C7CC06798D
_journal_year 2017
_chemical_formula_moiety '3(C68 H56 O16), 1.65 (C H Cl3)'
_chemical_formula_sum 'C205.65 H169.65 Cl4.95 O48'
_chemical_formula_weight 3584.33
_chemical_name_common propellicene-octacarboxylate
_space_group_crystal_system monoclinic
_space_group_IT_number 14
_space_group_name_Hall '-P 2yn'
_space_group_name_H-M_alt 'P 1 21/n 1'
_symmetry_space_group_name_Hall '-P 2yn'
_symmetry_space_group_name_H-M 'P 1 21/n 1'
_atom_sites_solution_hydrogens geom
_audit_creation_method SHELXL-2014/7
_audit_update_record
;
2017-06-16 deposited with the CCDC.
2017-09-21 downloaded from the CCDC.
;
_cell_angle_alpha 90
_cell_angle_beta 101.784(2)
_cell_angle_gamma 90
_cell_formula_units_Z 4
_cell_length_a 19.3857(9)
_cell_length_b 34.8893(17)
_cell_length_c 29.1718(14)
_cell_measurement_reflns_used 9902
_cell_measurement_temperature 120(2)
_cell_measurement_theta_max 17.22
_cell_measurement_theta_min 2.24
_cell_volume 19314.6(16)
_computing_cell_refinement 'Bruker SAINT'
_computing_data_collection 'Bruker APEX2'
_computing_data_reduction 'Bruker SAINT'
_computing_structure_refinement 'SHELXL-2014/7 (Sheldrick, 2014)'
_computing_structure_solution 'SHELXS-2013 (Sheldrick, 2013)'
_diffrn_ambient_temperature 120(2)
_diffrn_measured_fraction_theta_full 0.993
_diffrn_measured_fraction_theta_max 0.993
_diffrn_measurement_device_type 'Bruker APEX-II Quasar'
_diffrn_measurement_method 'phi and omega scans'
_diffrn_radiation_type MoK\a
_diffrn_radiation_wavelength 0.71073
_diffrn_reflns_av_R_equivalents 0.2183
_diffrn_reflns_av_unetI/netI 0.0978
_diffrn_reflns_Laue_measured_fraction_full 0.993
_diffrn_reflns_Laue_measured_fraction_max 0.993
_diffrn_reflns_limit_h_max 19
_diffrn_reflns_limit_h_min -19
_diffrn_reflns_limit_k_max 34
_diffrn_reflns_limit_k_min -34
_diffrn_reflns_limit_l_max 29
_diffrn_reflns_limit_l_min -29
_diffrn_reflns_number 462513
_diffrn_reflns_point_group_measured_fraction_full 0.993
_diffrn_reflns_point_group_measured_fraction_max 0.993
_diffrn_reflns_theta_full 20.909
_diffrn_reflns_theta_max 20.909
_diffrn_reflns_theta_min 1.426
_diffrn_source 'Incoatec microfocus sealed tube'
_exptl_absorpt_coefficient_mu 0.153
_exptl_absorpt_correction_T_max 0.7441
_exptl_absorpt_correction_T_min 0.7122
_exptl_absorpt_correction_type multi-scan
_exptl_absorpt_process_details SADABS
_exptl_crystal_colour yellow
_exptl_crystal_density_diffrn 1.233
_exptl_crystal_density_meas ?
_exptl_crystal_description shunk
_exptl_crystal_F_000 7487
_exptl_crystal_size_max 0.320
_exptl_crystal_size_mid 0.300
_exptl_crystal_size_min 0.100
_refine_diff_density_max 1.011
_refine_diff_density_min -0.492
_refine_diff_density_rms 0.112
_refine_ls_extinction_coef 0.0027(4)
_refine_ls_extinction_expression Fc^*^=kFc[1+0.001xFc^2^\l^3^/sin(2\q)]^-1/4^
_refine_ls_extinction_method 'SHELXL-2014/7 (Sheldrick 2014'
_refine_ls_goodness_of_fit_ref 1.430
_refine_ls_hydrogen_treatment constr
_refine_ls_matrix_type full
_refine_ls_number_parameters 2492
_refine_ls_number_reflns 20335
_refine_ls_number_restraints 465
_refine_ls_restrained_S_all 1.461
_refine_ls_R_factor_all 0.2395
_refine_ls_R_factor_gt 0.1416
_refine_ls_shift/su_max 0.059
_refine_ls_shift/su_mean 0.003
_refine_ls_structure_factor_coef Fsqd
_refine_ls_weighting_details 'w=1/[\s^2^(Fo^2^)+(0.2000P)^2^] where P=(Fo^2^+2Fc^2^)/3'
_refine_ls_weighting_scheme calc
_refine_ls_wR_factor_gt 0.3721
_refine_ls_wR_factor_ref 0.4291
_reflns_Friedel_coverage 0.000
_reflns_number_gt 9914
_reflns_number_total 20335
_reflns_threshold_expression 'I > 2\s(I)'
_cod_data_source_file c7cc06798d2.cif
_cod_data_source_block compound_12
_cod_depositor_comments
;
The following automatic conversions were performed:

'_exptl_crystal_density_meas' value 'not measured' was changed to '?'
- the value is perceived as not measured.

Automatic conversion script
Id: cif_fix_values 4973 2017-02-22 13:04:09Z antanas 
;
_cod_database_code 7120697
_shelx_shelxl_version_number 2014/7
_shelx_space_group_comment
;
The symmetry employed for this shelxl refinement is uniquely defined
by the following loop, which should always be used as a source of
symmetry information in preference to the above space-group names.
They are only intended as comments.
;
_shelx_estimated_absorpt_t_min 0.953
_shelx_estimated_absorpt_t_max 0.985

loop_
_space_group_symop_operation_xyz
'x, y, z'
'-x+1/2, y+1/2, -z+1/2'
'-x, -y, -z'
'x-1/2, -y-1/2, z-1/2'

loop_
_atom_site_label
_atom_site_type_symbol
_atom_site_fract_x
_atom_site_fract_y
_atom_site_fract_z
_atom_site_U_iso_or_equiv
_atom_site_adp_type
_atom_site_occupancy
_atom_site_site_symmetry_order
_atom_site_calc_flag
_atom_site_refinement_flags_posn
_atom_site_refinement_flags_adp
_atom_site_refinement_flags_occupancy
_atom_site_disorder_assembly
_atom_site_disorder_group
O17 O 0.3410(3) 0.3465(2) 0.8030(3) 0.074(2) Uani 1 1 d . . . . .
O19 O 0.4371(4) 0.2353(2) 0.8971(3) 0.074(2) Uani 1 1 d . . . . .
O18 O 0.3826(3) 0.3197(2) 0.8744(3) 0.076(2) Uani 1 1 d . . . . .
O31 O 0.6069(4) 0.4494(2) 0.7338(4) 0.086(2) Uani 1 1 d . . . . .
O38 O 0.9656(5) -0.0415(2) 0.6767(3) 0.087(2) Uani 1 1 d . . . . .
O20 O 0.3550(4) 0.2436(2) 0.8308(2) 0.084(2) Uani 1 1 d . U . . .
O41 O 0.9259(4) -0.2707(2) 0.4971(3) 0.085(2) Uani 1 1 d . . . . .
O42 O 0.9056(4) -0.3157(3) 0.5485(3) 0.086(2) Uani 1 1 d . . . . .
O29 O 0.6976(4) 0.3813(3) 0.6110(3) 0.098(3) Uani 1 1 d . . . . .
O40 O 0.9776(4) -0.0590(3) 0.5787(3) 0.109(3) Uani 1 1 d . . . . .
O39 O 1.0502(4) -0.1028(3) 0.6187(4) 0.110(3) Uani 1 1 d . . . . .
O4 O 0.4830(4) -0.3071(3) 0.9292(3) 0.104(3) Uani 1 1 d . . . . .
O44 O 0.7575(4) -0.3146(3) 0.4849(4) 0.099(3) Uani 1 1 d . . . . .
O1 O 0.4692(4) -0.4432(3) 0.8941(3) 0.113(3) Uani 1 1 d . . . . .
O34 O 1.0883(5) 0.2777(3) 0.6738(4) 0.109(3) Uani 1 1 d . . . . .
O2 O 0.5176(5) -0.3896(3) 0.8753(3) 0.114(3) Uani 1 1 d . . . . .
C79 C 0.5699(5) 0.2729(3) 0.7988(3) 0.047(2) Uani 1 1 d . . . . .
O6 O -0.1347(5) -0.2954(4) 0.9539(4) 0.124(3) Uani 1 1 d . U . . .
C77 C 0.5287(5) 0.2525(3) 0.8254(3) 0.045(2) Uani 1 1 d . . . . .
O43 O 0.7443(5) -0.3358(3) 0.5553(4) 0.117(3) Uani 1 1 d . . . . .
C132 C 0.5775(4) 0.3252(3) 0.7387(3) 0.043(2) Uani 1 1 d . . . . .
O32 O 0.6074(5) 0.4398(3) 0.6573(4) 0.113(3) Uani 1 1 d . U . . .
O3 O 0.4989(4) -0.3611(3) 0.9696(3) 0.112(3) Uani 1 1 d . . . . .
C73 C 0.4653(5) 0.2705(3) 0.8330(3) 0.045(2) Uani 1 1 d . . . . .
C81 C 0.6397(5) 0.2577(3) 0.8000(3) 0.048(3) Uani 1 1 d . . . . .
H81 H 0.6719 0.2725 0.7869 0.057 Uiso 1 1 calc R U . . .
C69 C 0.4488(4) 0.3068(3) 0.8179(3) 0.051(3) Uani 1 1 d . . . . .
C136 C 0.4898(5) 0.3266(3) 0.7886(3) 0.046(2) Uani 1 1 d . . . . .
C134 C 0.5448(5) 0.3078(3) 0.7748(3) 0.045(2) Uani 1 1 d . . . . .
C121 C 0.6134(5) 0.3042(3) 0.7075(3) 0.051(3) Uani 1 1 d . . . . .
O9 O 0.0569(6) -0.0540(2) 0.8450(3) 0.119(3) Uani 1 1 d . . . . .
C119 C 0.6058(5) 0.2639(3) 0.7004(3) 0.052(3) Uani 1 1 d . . . . .
H119 H 0.5721 0.2510 0.7143 0.062 Uiso 1 1 calc R U . . .
C185 C 0.5637(5) -0.1659(3) 0.5702(4) 0.060(3) Uani 1 1 d . . . . .
O30 O 0.7482(5) 0.4062(3) 0.6805(3) 0.126(3) Uani 1 1 d . U . . .
O12 O 0.2646(5) -0.1197(2) 0.8214(4) 0.118(3) Uani 1 1 d D U . . .
C48 C 0.1229(5) -0.2518(3) 0.7966(3) 0.048(3) Uani 1 1 d . . . . .
C168 C 0.8170(4) -0.1962(3) 0.5821(3) 0.046(2) Uani 1 1 d . . . . .
O11 O 0.1748(5) -0.0835(3) 0.7839(4) 0.128(4) Uani 1 1 d D U . . .
C47 C 0.0846(5) -0.2346(3) 0.8255(3) 0.047(2) Uani 1 1 d . . . . .
H47 H 0.0478 -0.2487 0.8347 0.056 Uiso 1 1 calc R U . . .
C49 C 0.1121(5) -0.2934(3) 0.7850(3) 0.054(3) Uani 1 1 d . . . . .
C14 C 0.2041(5) -0.3079(3) 0.9231(3) 0.055(3) Uani 1 1 d . . . . .
O8 O -0.1808(5) -0.2037(3) 0.9612(3) 0.123(3) Uani 1 1 d . U . . .
O5 O -0.1015(5) -0.2651(3) 1.0228(4) 0.128(4) Uani 1 1 d . . . . .
C166 C 0.8421(5) -0.1616(3) 0.6065(3) 0.049(3) Uani 1 1 d . . . . .
C80 C 0.6165(6) 0.2019(3) 0.8417(3) 0.056(3) Uani 1 1 d . . . . .
H80 H 0.6300 0.1772 0.8541 0.067 Uiso 1 1 calc R U . . .
C151 C 0.7767(4) 0.3570(4) 0.8074(3) 0.055(3) Uani 1 1 d . . . . .
C33 C 0.0632(5) -0.1797(4) 0.8761(4) 0.057(3) Uani 1 1 d . . . . .
O25 O 0.6825(5) -0.0089(3) 0.7008(4) 0.125(3) Uani 1 1 d . . . . .
O33 O 1.1709(6) 0.2724(3) 0.7382(4) 0.135(4) Uani 1 1 d . . . . .
C83 C 0.7327(5) 0.2068(3) 0.8153(3) 0.056(3) Uani 1 1 d . . . . .
C122 C 0.6554(5) 0.3237(4) 0.6803(4) 0.057(3) Uani 1 1 d . . . . .
C78 C 0.5528(5) 0.2168(3) 0.8458(3) 0.049(3) Uani 1 1 d . . . . .
H78 H 0.5241 0.2030 0.8629 0.059 Uiso 1 1 calc R U . . .
C182 C 0.6877(5) -0.1831(3) 0.5720(3) 0.055(3) Uani 1 1 d . . . . .
H182 H 0.6977 -0.1566 0.5762 0.066 Uiso 1 1 calc R U . . .
C156 C 0.8245(5) -0.1043(3) 0.6531(4) 0.056(3) Uani 1 1 d . . . . .
C184 C 0.6202(5) -0.1941(3) 0.5666(3) 0.051(3) Uani 1 1 d . . . . .
C82 C 0.6614(5) 0.2225(3) 0.8195(3) 0.051(3) Uani 1 1 d . . . . .
C170 C 0.8659(5) -0.2197(3) 0.5636(3) 0.055(3) Uani 1 1 d . . . . .
C45 C 0.0974(5) -0.1972(3) 0.8419(3) 0.050(3) Uani 1 1 d . . . . .
C12 C 0.2672(5) -0.2923(3) 0.9463(3) 0.065(3) Uani 1 1 d . . . . .
H12 H 0.2665 -0.2710 0.9665 0.077 Uiso 1 1 calc R U . . .
C179 C 0.7267(5) -0.2460(4) 0.5581(3) 0.061(3) Uani 1 1 d . . . . .
C155 C 0.8084(5) -0.1426(3) 0.6397(3) 0.048(3) Uani 1 1 d . . . . .
C123 C 0.6541(6) 0.3652(4) 0.6808(4) 0.065(3) Uani 1 1 d . . . . .
C153 C 0.7410(5) 0.3381(3) 0.8370(3) 0.054(3) Uani 1 1 d . . . . .
H153 H 0.7492 0.3115 0.8424 0.065 Uiso 1 1 calc R U . . .
C70 C 0.3839(6) 0.3271(3) 0.8291(5) 0.065(3) Uani 1 1 d . . . . .
C31 C 0.0314(5) -0.2013(4) 0.9095(4) 0.060(3) Uani 1 1 d . . . . .
C133 C 0.5170(5) 0.3845(3) 0.7509(4) 0.058(3) Uani 1 1 d . . . . .
H133 H 0.5106 0.4113 0.7460 0.069 Uiso 1 1 calc R U . . .
O26 O 0.6382(5) 0.0058(3) 0.6274(4) 0.128(4) Uani 1 1 d D U . . .
C43 C 0.1447(5) -0.1747(3) 0.8218(4) 0.060(3) Uani 1 1 d . . . . .
C117 C 0.6436(6) 0.2425(3) 0.6750(4) 0.061(3) Uani 1 1 d . . . . .
C127 C 0.6104(5) 0.3846(3) 0.7030(4) 0.060(3) Uani 1 1 d . . . . .
C16 C 0.1185(5) -0.2546(3) 0.9216(3) 0.057(3) Uani 1 1 d . . . . .
H16 H 0.1535 -0.2380 0.9142 0.069 Uiso 1 1 calc R U . . .
C165 C 0.9059(5) -0.1460(3) 0.5991(3) 0.053(3) Uani 1 1 d . . . . .
C131 C 0.5696(5) 0.3647(3) 0.7321(3) 0.055(3) Uani 1 1 d . . . . .
C135 C 0.4767(5) 0.3655(3) 0.7754(3) 0.057(3) Uani 1 1 d . . . . .
H135 H 0.4382 0.3784 0.7842 0.068 Uiso 1 1 calc R U . . .
C157 C 0.8824(5) -0.0861(3) 0.6383(4) 0.068(3) Uani 1 1 d . . . . .
C180 C 0.7440(5) -0.2076(3) 0.5718(3) 0.054(3) Uani 1 1 d . . . . .
C5 C 0.3987(5) -0.3549(3) 0.9076(4) 0.063(3) Uani 1 1 d . . . . .
C18 C 0.0513(5) -0.2396(3) 0.9236(3) 0.053(3) Uani 1 1 d . . . . .
C171 C 0.8471(5) -0.2565(4) 0.5470(3) 0.057(3) Uani 1 1 d . . . . .
C74 C 0.4199(5) 0.2484(3) 0.8582(4) 0.062(3) Uani 1 1 d . . . . .
C169 C 0.9331(5) -0.2027(4) 0.5626(3) 0.062(3) Uani 1 1 d . . . . .
H169 H 0.9670 -0.2179 0.5516 0.075 Uiso 1 1 calc R U . . .
O37 O 0.8594(5) -0.0195(3) 0.6420(4) 0.136(4) Uani 1 1 d . . . . .
C9 C 0.3330(5) -0.3365(3) 0.9094(4) 0.056(3) Uani 1 1 d . . . . .
C161 C 0.9245(5) -0.1072(3) 0.6144(4) 0.061(3) Uani 1 1 d . . . . .
C51 C 0.0474(6) -0.3079(4) 0.7631(3) 0.069(3) Uani 1 1 d . . . . .
H51 H 0.0079 -0.2912 0.7564 0.083 Uiso 1 1 calc R U . . .
C167 C 0.9503(5) -0.1675(4) 0.5761(3) 0.061(3) Uani 1 1 d . . . . .
H167 H 0.9926 -0.1565 0.5705 0.074 Uiso 1 1 calc R U . . .
C152 C 0.7631(6) 0.3964(4) 0.7995(4) 0.072(3) Uani 1 1 d . . . . .
H152 H 0.7904 0.4103 0.7815 0.087 Uiso 1 1 calc R U . . .
C150 C 0.8306(5) 0.3356(3) 0.7891(3) 0.059(3) Uani 1 1 d . . . . .
C11 C 0.2708(5) -0.3511(3) 0.8818(4) 0.057(3) Uani 1 1 d . . . . .
C183 C 0.6022(5) -0.2331(4) 0.5578(3) 0.064(3) Uani 1 1 d . . . . .
H183 H 0.5553 -0.2418 0.5561 0.077 Uiso 1 1 calc R U . . .
C44 C 0.1836(5) -0.1932(4) 0.7921(4) 0.057(3) Uani 1 1 d . . . . .
H44 H 0.2168 -0.1790 0.7792 0.068 Uiso 1 1 calc R U . . .
C148 C 0.5995(5) -0.1525(3) 0.6984(3) 0.068(3) Uani 1 1 d . . . . .
H148 H 0.5888 -0.1299 0.6801 0.082 Uiso 1 1 calc R U . . .
C116 C 0.6381(6) 0.2011(3) 0.6726(4) 0.064(3) Uani 1 1 d . . . . .
C10 C 0.3306(5) -0.3067(3) 0.9408(4) 0.061(3) Uani 1 1 d . . . . .
H10 H 0.3732 -0.2964 0.9586 0.073 Uiso 1 1 calc R U . . .
C15 C 0.1346(5) -0.2932(4) 0.9301(3) 0.059(3) Uani 1 1 d . . . . .
C50 C 0.1675(6) -0.3190(4) 0.7967(3) 0.074(3) Uani 1 1 d . . . . .
H50 H 0.2129 -0.3091 0.8100 0.089 Uiso 1 1 calc R U . . .
C13 C 0.2079(6) -0.3382(3) 0.8924(4) 0.064(3) Uani 1 1 d . . . . .
H13 H 0.1655 -0.3507 0.8780 0.077 Uiso 1 1 calc R U . . .
C46 C 0.1737(5) -0.2317(4) 0.7815(3) 0.059(3) Uani 1 1 d . . . . .
H46 H 0.2029 -0.2441 0.7636 0.071 Uiso 1 1 calc R U . . .
C175 C 0.7806(6) -0.2708(3) 0.5467(3) 0.063(3) Uani 1 1 d . . . . .
C181 C 0.6547(6) -0.2578(3) 0.5519(3) 0.063(3) Uani 1 1 d . . . . .
H181 H 0.6429 -0.2836 0.5435 0.075 Uiso 1 1 calc R U . . .
C115 C 0.5714(6) 0.1839(4) 0.6560(4) 0.083(4) Uani 1 1 d . . . . .
H115 H 0.5305 0.1994 0.6477 0.099 Uiso 1 1 calc R U . . .
C187 C 0.5267(5) -0.1692(3) 0.6045(4) 0.071(3) Uani 1 1 d . . . . .
H187 H 0.5337 -0.1913 0.6240 0.085 Uiso 1 1 calc R U . . .
C128 C 0.6070(6) 0.4279(4) 0.7011(5) 0.071(3) Uani 1 1 d . . . . .
C34 C 0.0599(6) -0.1394(4) 0.8779(4) 0.068(3) Uani 1 1 d . . . . .
C19 C 0.0214(6) -0.3020(4) 0.9511(3) 0.076(3) Uani 1 1 d . . . . .
H19 H -0.0115 -0.3183 0.9616 0.091 Uiso 1 1 calc R U . . .
C52 C 0.1604(6) -0.3587(4) 0.7901(4) 0.076(3) Uani 1 1 d . . . . .
C39 C 0.1482(6) -0.1337(4) 0.8311(4) 0.073(3) Uani 1 1 d . . . . .
C154 C 0.7124(5) 0.4154(3) 0.8166(4) 0.070(3) Uani 1 1 d . . . . .
H154 H 0.7018 0.4414 0.8085 0.084 Uiso 1 1 calc R U . . .
C146 C 0.5432(5) -0.1732(3) 0.7123(4) 0.071(3) Uani 1 1 d . . . . .
O10 O 0.1674(6) -0.0619(3) 0.8807(4) 0.151(4) Uani 1 1 d . U . . .
C189 C 0.4768(5) -0.1404(4) 0.6128(5) 0.077(3) Uani 1 1 d . . . . .
C120 C 0.6940(6) 0.3025(4) 0.6544(3) 0.073(3) Uani 1 1 d . . . . .
H120 H 0.7235 0.3156 0.6373 0.087 Uiso 1 1 calc R U . . .
C29 C -0.0208(6) -0.1840(4) 0.9296(4) 0.068(3) Uani 1 1 d . . . . .
C172 C 0.8960(6) -0.2810(4) 0.5277(5) 0.070(3) Uani 1 1 d . . . . .
C1 C 0.3989(5) -0.3869(3) 0.8811(4) 0.072(3) Uani 1 1 d . . . . .
C6 C 0.4654(6) -0.3418(5) 0.9390(5) 0.078(4) Uani 1 1 d . . . . .
C176 C 0.7593(6) -0.3110(5) 0.5299(7) 0.092(4) Uani 1 1 d . . . . .
O35 O 0.9371(6) 0.2335(4) 0.6840(5) 0.177(6) Uani 1 1 d . U . . .
C67 C 0.2739(6) -0.3791(3) 0.8451(4) 0.075(3) Uani 1 1 d . . . . .
C204 C 0.4217(5) -0.1746(4) 0.7228(5) 0.080(3) Uani 1 1 d . . . . .
C200 C 0.4433(6) -0.1407(4) 0.6534(5) 0.080(3) Uani 1 1 d . . . . .
C35 C 0.1033(6) -0.1172(4) 0.8550(4) 0.070(3) Uani 1 1 d . . . . .
C54 C 0.0955(7) -0.3717(4) 0.7620(4) 0.093(4) Uani 1 1 d . . . . .
C158 C 0.9005(7) -0.0452(4) 0.6522(5) 0.078(3) Uani 1 1 d . . . . .
C114 C 0.6928(6) 0.1771(4) 0.6906(4) 0.080(3) Uani 1 1 d . . . . .
H114 H 0.7382 0.1878 0.7018 0.095 Uiso 1 1 calc R U . . .
C199 C 0.3799(5) -0.1191(4) 0.6497(5) 0.077(3) Uani 1 1 d . . . . .
C162 C 0.9958(8) -0.0917(4) 0.6061(4) 0.077(3) Uani 1 1 d . . . . .
C84 C 0.7342(5) 0.1734(3) 0.7899(4) 0.076(3) Uani 1 1 d . . . . .
H84 H 0.6915 0.1602 0.7779 0.091 Uiso 1 1 calc R U . . .
C190 C 0.4575(6) -0.1128(4) 0.5783(5) 0.081(4) Uani 1 1 d . . . . .
C17 C 0.0841(6) -0.3168(3) 0.9432(3) 0.069(3) Uani 1 1 d . . . . .
H17 H 0.0929 -0.3436 0.9467 0.083 Uiso 1 1 calc R U . . .
C20 C 0.0063(6) -0.2626(4) 0.9436(3) 0.066(3) Uani 1 1 d . . . . .
C118 C 0.6913(6) 0.2622(4) 0.6525(4) 0.082(4) Uani 1 1 d . . . . .
H118 H 0.7211 0.2483 0.6362 0.099 Uiso 1 1 calc R U . . .
C85 C 0.7954(6) 0.2254(3) 0.8323(4) 0.073(3) Uani 1 1 d . . . . .
H85 H 0.7945 0.2498 0.8467 0.088 Uiso 1 1 calc R U . . .
C53 C 0.0388(6) -0.3459(4) 0.7508(4) 0.079(3) Uani 1 1 d . . . . .
H53 H -0.0058 -0.3549 0.7346 0.095 Uiso 1 1 calc R U . . .
C2 C 0.4663(8) -0.4096(5) 0.8845(5) 0.089(4) Uani 1 1 d . . . . .
C186 C 0.5505(6) -0.1334(4) 0.5404(4) 0.073(3) Uani 1 1 d . . . . .
H186 H 0.5793 -0.1286 0.5182 0.088 Uiso 1 1 calc R U . . .
C202 C 0.4699(5) -0.1631(3) 0.6952(4) 0.075(3) Uani 1 1 d . . . . .
O7 O -0.1071(6) -0.1616(4) 1.0017(4) 0.157(5) Uani 1 1 d . . . . .
C68 C 0.3348(6) -0.4002(3) 0.8499(4) 0.076(3) Uani 1 1 d . . . . .
C149 C 0.8158(5) 0.3037(4) 0.7616(4) 0.078(3) Uani 1 1 d . . . . .
H149 H 0.7688 0.2945 0.7545 0.094 Uiso 1 1 calc R U . . .
C21 C -0.0538(5) -0.2456(5) 0.9577(4) 0.073(3) Uani 1 1 d . . . . .
C113 C 0.5658(6) 0.1448(4) 0.6521(4) 0.092(4) Uani 1 1 d . . . . .
H113 H 0.5216 0.1340 0.6378 0.110 Uiso 1 1 calc R U . . .
C65 C 0.2167(6) -0.3865(4) 0.8076(4) 0.087(4) Uani 1 1 d . . . . .
C124 C 0.7003(6) 0.3845(3) 0.6508(6) 0.079(4) Uani 1 1 d . . . . .
C188 C 0.4972(7) -0.1093(3) 0.5435(4) 0.083(4) Uani 1 1 d . . . . .
H188 H 0.4862 -0.0892 0.5212 0.099 Uiso 1 1 calc R U . . .
C111 C 0.6210(7) 0.1206(4) 0.6677(5) 0.101(4) Uani 1 1 d . . . . .
C86 C 0.7986(6) 0.1586(4) 0.7815(4) 0.085(4) Uani 1 1 d . . . . .
O36 O 1.0365(6) 0.2168(4) 0.7297(4) 0.147(4) Uani 1 1 d . U . . .
C195 C 0.3596(6) -0.0933(4) 0.6126(6) 0.093(4) Uani 1 1 d . . . . .
O28 O 0.5146(8) 0.0475(5) 0.6518(7) 0.225(7) Uani 1 1 d . U . . .
C25 C -0.0637(6) -0.2077(6) 0.9539(4) 0.085(4) Uani 1 1 d . . . . .
C87 C 0.8588(6) 0.2099(4) 0.8290(4) 0.096(4) Uani 1 1 d . . . . .
H87 H 0.9012 0.2230 0.8418 0.115 Uiso 1 1 calc R U . . .
C100 C 0.7415(6) 0.1117(4) 0.7184(5) 0.094(4) Uani 1 1 d . . . . .
C22 C -0.0990(7) -0.2690(6) 0.9825(7) 0.106(5) Uani 1 1 d . . . . .
C112 C 0.6843(7) 0.1369(4) 0.6932(5) 0.096(4) Uani 1 1 d . . . . .
C40 C 0.2009(8) -0.1102(4) 0.8098(6) 0.097(4) Uani 1 1 d . . . . .
C191 C 0.3981(8) -0.0883(4) 0.5793(5) 0.099(4) Uani 1 1 d . . . . .
C88 C 0.8612(6) 0.1737(4) 0.8062(5) 0.094(4) Uani 1 1 d . . . . .
O14 O -0.0322(9) -0.4248(5) 0.7398(6) 0.188(7) Uani 1 1 d D U . . .
C56 C 0.0214(12) -0.4254(6) 0.7192(10) 0.164(11) Uani 1 1 d . . . . .
C32 C 0.0122(7) -0.1207(4) 0.9024(5) 0.090(4) Uani 1 1 d . . . . .
H32 H 0.0103 -0.0935 0.9040 0.108 Uiso 1 1 calc R U . . .
C140 C 1.0589(6) 0.2965(4) 0.7449(5) 0.092(4) Uani 1 1 d . . . . .
C102 C 0.7352(8) 0.0710(4) 0.7059(5) 0.101(4) Uani 1 1 d . . . . .
O27 O 0.5394(7) 0.0728(4) 0.5855(7) 0.194(6) Uani 1 1 d . U . . .
C203 C 0.3544(5) -0.1553(4) 0.7155(5) 0.092(4) Uani 1 1 d . . . . .
H203 H 0.3214 -0.1619 0.7342 0.110 Uiso 1 1 calc R U . . .
C30 C -0.0303(7) -0.1428(5) 0.9233(5) 0.097(5) Uani 1 1 d . . . . .
H30 H -0.0678 -0.1309 0.9344 0.116 Uiso 1 1 calc R U . . .
C201 C 0.3379(6) -0.1276(4) 0.6815(5) 0.095(4) Uani 1 1 d . . . . .
H201 H 0.2955 -0.1135 0.6797 0.114 Uiso 1 1 calc R U . . .
C145 C 0.9377(6) 0.2969(4) 0.7556(5) 0.090(4) Uani 1 1 d . . . . .
C71 C 0.3242(6) 0.3365(4) 0.8915(5) 0.105(4) Uani 1 1 d . . . . .
H71A H 0.3251 0.3647 0.8878 0.126 Uiso 1 1 calc R U . . .
H71B H 0.2792 0.3269 0.8727 0.126 Uiso 1 1 calc R U . . .
C141 C 0.9936(7) 0.2801(4) 0.7366(5) 0.118(5) Uani 1 1 d D . . . .
C98 C 0.7993(6) 0.1246(4) 0.7526(5) 0.096(4) Uani 1 1 d . . . . .
O13 O 0.0198(6) -0.4364(5) 0.6800(7) 0.237(9) Uani 1 1 d . . . . .
C192 C 0.3716(8) -0.0496(7) 0.5474(8) 0.212(6) Uani 1 1 d . U . . .
C55 C 0.0914(8) -0.4097(4) 0.7451(5) 0.121(5) Uani 1 1 d . . . . .
C147 C 0.8670(6) 0.2843(4) 0.7436(4) 0.095(4) Uani 1 1 d . . . . .
H147 H 0.8546 0.2629 0.7235 0.114 Uiso 1 1 calc R U . . .
C139 C 1.1121(9) 0.2806(5) 0.7184(8) 0.119(5) Uani 1 1 d . . . . .
C159 C 0.9880(8) -0.0031(4) 0.6916(6) 0.116(5) Uani 1 1 d . . . . .
H15A H 0.9482 0.0115 0.6995 0.139 Uiso 1 1 calc R U . . .
H15B H 1.0050 0.0105 0.6663 0.139 Uiso 1 1 calc R U . . .
C137 C 1.1566(6) 0.2926(4) 0.6179(4) 0.108(5) Uani 1 1 d . . . . .
H13A H 1.1880 0.2824 0.5984 0.161 Uiso 1 1 calc R U . . .
H13B H 1.1151 0.3041 0.5978 0.161 Uiso 1 1 calc R U . . .
H13C H 1.1817 0.3122 0.6391 0.161 Uiso 1 1 calc R U . . .
C36 C 0.1047(8) -0.0744(5) 0.8595(6) 0.108(5) Uani 1 1 d . . . . .
C104 C 0.6647(9) 0.0144(5) 0.6705(8) 0.120(6) Uani 1 1 d . . . . .
C97 C 0.8624(7) 0.1012(4) 0.7627(5) 0.115(5) Uani 1 1 d . . . . .
C101 C 0.7974(8) 0.0480(4) 0.7200(5) 0.120(5) Uani 1 1 d . . . . .
H101 H 0.7966 0.0217 0.7114 0.143 Uiso 1 1 calc R U . . .
C103 C 0.6730(8) 0.0559(4) 0.6782(5) 0.097(4) Uani 1 1 d . . . . .
C26 C -0.1196(8) -0.1891(6) 0.9737(6) 0.111(5) Uani 1 1 d . . . . .
C75 C 0.3057(7) 0.2225(5) 0.8514(6) 0.136(5) Uani 1 1 d . U . . .
H75A H 0.2577 0.2331 0.8410 0.164 Uiso 1 1 calc R U . A 2
H75B H 0.3187 0.2240 0.8859 0.164 Uiso 1 1 calc R U . A 2
C66 C 0.3341(7) -0.4327(4) 0.8214(5) 0.116(5) Uani 1 1 d . . . . .
H66 H 0.3759 -0.4475 0.8243 0.139 Uiso 1 1 calc R U . . .
C142 C 0.9819(8) 0.2412(5) 0.7108(7) 0.130(5) Uani 1 1 d D U . . .
C107 C 0.6196(8) 0.0796(5) 0.6598(6) 0.127(6) Uani 1 1 d . . . . .
C196 C 0.2968(8) -0.0698(5) 0.6110(7) 0.132(5) Uani 1 1 d D U . . .
C99 C 0.8578(7) 0.0637(5) 0.7457(6) 0.124(5) Uani 1 1 d . . . . .
H99 H 0.8989 0.0482 0.7524 0.149 Uiso 1 1 calc R U . . .
C59 C 0.1508(10) -0.4330(4) 0.7540(6) 0.137(6) Uani 1 1 d . . . . .
C138 C 1.1344(7) 0.2615(4) 0.6455(6) 0.115(5) Uani 1 1 d . . . . .
H13D H 1.1092 0.2415 0.6244 0.138 Uiso 1 1 calc R U . . .
H13E H 1.1761 0.2496 0.6658 0.138 Uiso 1 1 calc R U . . .
C93 C 0.9240(7) 0.1185(5) 0.7870(7) 0.159(8) Uani 1 1 d D . . . .
C63 C 0.2150(7) -0.4210(4) 0.7836(5) 0.114(5) Uani 1 1 d . . . . .
C163 C 1.0381(9) -0.0364(5) 0.5681(6) 0.145(6) Uani 1 1 d . . . . .
H16A H 1.0226 -0.0099 0.5588 0.174 Uiso 1 1 calc R U . . .
H16B H 1.0765 -0.0350 0.5962 0.174 Uiso 1 1 calc R U . . .
C05A C 0.620(3) -0.0320(16) 0.621(2) 0.132(6) Uani 0.5 1 d . U P B 1
H05A H 0.5699 -0.0345 0.6067 0.158 Uiso 0.5 1 calc R U P B 1
H05B H 0.6290 -0.0452 0.6521 0.158 Uiso 0.5 1 calc R U P B 1
C89 C 0.9265(6) 0.1537(5) 0.8058(8) 0.188(8) Uani 1 1 d . U . . .
C108 C 0.5534(15) 0.0643(7) 0.6343(13) 0.203(10) Uani 1 1 d . U . . .
O46 O 0.4198(10) -0.0317(6) 0.5430(6) 0.248(7) Uani 1 1 d . U . . .
C177 C 0.7315(8) -0.3488(5) 0.4614(7) 0.143(6) Uani 1 1 d . . . . .
H17A H 0.7065 -0.3425 0.4292 0.171 Uiso 1 1 calc R U . . .
H17B H 0.6970 -0.3607 0.4778 0.171 Uiso 1 1 calc R U . . .
C64 C 0.2768(9) -0.4434(4) 0.7905(6) 0.135(6) Uani 1 1 d . . . . .
H64 H 0.2776 -0.4662 0.7729 0.162 Uiso 1 1 calc R U . . .
C7 C 0.5444(7) -0.2877(8) 0.9557(8) 0.185(12) Uani 1 1 d . . . . .
H7A H 0.5867 -0.3039 0.9568 0.222 Uiso 1 1 calc R U . C 1
H7B H 0.5384 -0.2835 0.9882 0.222 Uiso 1 1 calc R U . C 1
C3 C 0.5848(8) -0.4069(5) 0.8809(7) 0.150(7) Uani 1 1 d . . . . .
H3A H 0.5820 -0.4322 0.8652 0.180 Uiso 1 1 calc R U . . .
H3B H 0.6069 -0.4100 0.9144 0.180 Uiso 1 1 calc R U . . .
C173 C 0.9569(8) -0.3422(5) 0.5352(6) 0.131(6) Uani 1 1 d . . . . .
H73D H 0.9412 -0.3497 0.5020 0.157 Uiso 1 1 calc R U . . .
H73E H 1.0032 -0.3293 0.5387 0.157 Uiso 1 1 calc R U . . .
C72 C 0.3277(9) 0.3274(6) 0.9394(6) 0.185(9) Uani 1 1 d . . . . .
H72A H 0.2877 0.3392 0.9499 0.278 Uiso 1 1 calc R U . . .
H72B H 0.3260 0.2995 0.9431 0.278 Uiso 1 1 calc R U . . .
H72C H 0.3718 0.3373 0.9582 0.278 Uiso 1 1 calc R U . . .
C178 C 0.7867(10) -0.3761(5) 0.4590(6) 0.157(7) Uani 1 1 d . . . . .
H17C H 0.7662 -0.3992 0.4425 0.235 Uiso 1 1 calc R U . . .
H17D H 0.8205 -0.3647 0.4422 0.235 Uiso 1 1 calc R U . . .
H17E H 0.8110 -0.3829 0.4908 0.235 Uiso 1 1 calc R U . . .
C129 C 0.6076(11) 0.4816(4) 0.6520(6) 0.160(6) Uani 1 1 d . U . . .
H12A H 0.6556 0.4923 0.6623 0.192 Uiso 1 1 calc R U . . .
H12B H 0.5754 0.4940 0.6699 0.192 Uiso 1 1 calc R U . . .
C160 C 1.0451(14) -0.0067(5) 0.7330(7) 0.210(11) Uani 1 1 d . . . . .
H16C H 1.0615 0.0189 0.7441 0.316 Uiso 0.5 1 calc R U P . .
H16D H 1.0276 -0.0202 0.7578 0.316 Uiso 0.5 1 calc R U P . .
H16E H 1.0842 -0.0212 0.7248 0.316 Uiso 0.5 1 calc R U P . .
H16F H 1.0540 -0.0339 0.7404 0.316 Uiso 0.5 1 calc R U P . .
H16G H 1.0879 0.0052 0.7267 0.316 Uiso 0.5 1 calc R U P . .
H16H H 1.0314 0.0062 0.7597 0.316 Uiso 0.5 1 calc R U P . .
C23 C -0.1726(10) -0.3207(7) 0.9791(7) 0.190(7) Uani 1 1 d D U . . .
H23A H -0.2071 -0.3064 0.9933 0.228 Uiso 1 1 calc R U . . .
H23B H -0.1401 -0.3348 1.0039 0.228 Uiso 1 1 calc R U . . .
C174 C 0.9640(11) -0.3759(5) 0.5644(7) 0.188(9) Uani 1 1 d . . . . .
H74F H 0.9820 -0.3685 0.5971 0.282 Uiso 1 1 calc R U . . .
H74D H 0.9969 -0.3938 0.5544 0.282 Uiso 1 1 calc R U . . .
H74E H 0.9178 -0.3882 0.5616 0.282 Uiso 1 1 calc R U . . .
C143 C 1.0363(10) 0.1787(6) 0.7068(7) 0.173(6) Uani 1 1 d . U . . .
H14A H 1.0294 0.1810 0.6723 0.207 Uiso 1 1 calc R U . . .
H14B H 0.9998 0.1616 0.7148 0.207 Uiso 1 1 calc R U . . .
C144 C 1.1182(11) 0.1636(6) 0.7309(7) 0.210(9) Uani 1 1 d . U . . .
H14C H 1.1260 0.1381 0.7188 0.314 Uiso 1 1 calc R U . . .
H14D H 1.1528 0.1816 0.7230 0.314 Uiso 1 1 calc R U . . .
H14E H 1.1235 0.1623 0.7650 0.314 Uiso 1 1 calc R U . . .
C164 C 1.0629(10) -0.0554(6) 0.5300(7) 0.193(9) Uani 1 1 d . . . . .
H16I H 1.1026 -0.0410 0.5225 0.289 Uiso 1 1 calc R U . . .
H16J H 1.0783 -0.0815 0.5396 0.289 Uiso 1 1 calc R U . . .
H16K H 1.0246 -0.0565 0.5024 0.289 Uiso 1 1 calc R U . . .
C27 C -0.2397(11) -0.1873(7) 0.9782(7) 0.198(7) Uani 1 1 d . U . . .
H27A H -0.2823 -0.1870 0.9528 0.238 Uiso 1 1 calc R U . . .
H27B H -0.2288 -0.1606 0.9887 0.238 Uiso 1 1 calc R U . . .
C06A C 0.6664(18) -0.0500(9) 0.5895(12) 0.136(7) Uani 0.5 1 d . U P B 1
H06A H 0.6546 -0.0772 0.5847 0.203 Uiso 0.5 1 calc R U P B 1
H06B H 0.6575 -0.0367 0.5592 0.203 Uiso 0.5 1 calc R U P B 1
H06C H 0.7163 -0.0474 0.6044 0.203 Uiso 0.5 1 calc R U P B 1
C4 C 0.6249(11) -0.3777(9) 0.8570(9) 0.263(14) Uani 1 1 d . . . . .
H4A H 0.6733 -0.3867 0.8587 0.394 Uiso 1 1 calc R U . . .
H4B H 0.6013 -0.3749 0.8241 0.394 Uiso 1 1 calc R U . . .
H4C H 0.6259 -0.3529 0.8729 0.394 Uiso 1 1 calc R U . . .
C109 C 0.4485(12) 0.0327(7) 0.6221(10) 0.248(10) Uani 1 1 d . U . . .
H10A H 0.4308 0.0105 0.6376 0.298 Uiso 1 1 calc R U . . .
H10B H 0.4573 0.0242 0.5915 0.298 Uiso 1 1 calc R U . . .
C41A C 0.2274(15) -0.0652(9) 0.7564(10) 0.157(7) Uani 0.5 1 d D U P D 1
H41A H 0.2653 -0.0832 0.7526 0.188 Uiso 0.5 1 calc R U P D 1
H41B H 0.2483 -0.0412 0.7711 0.188 Uiso 0.5 1 calc R U P D 1
C57 C -0.0875(12) -0.4513(7) 0.7094(10) 0.264(11) Uani 1 1 d D U . . .
H57A H -0.1075 -0.4704 0.7281 0.317 Uiso 1 1 calc R U . . .
H57B H -0.0694 -0.4641 0.6840 0.317 Uiso 1 1 calc R U . . .
Cl2B Cl 0.2358(4) 0.1062(2) 0.4958(2) 0.111(2) Uani 0.5 1 d . . P E 2
Cl1B Cl 0.1381(4) 0.0615(3) 0.5335(3) 0.147(3) Uani 0.5 1 d . . P E 2
Cl3B Cl 0.2494(8) 0.0248(4) 0.5044(6) 0.271(8) Uani 0.5 1 d . . P E 2
C1C C 0.199(3) 0.0621(13) 0.488(2) 0.271(8) Uani 0.5 1 d . . P E 2
H20B H 0.1704 0.0588 0.4559 0.325 Uiso 0.5 1 calc R U P E 2
C28 C -0.2538(13) -0.2134(8) 1.0218(8) 0.259(11) Uani 1 1 d . U . . .
H28A H -0.2935 -0.2028 1.0338 0.388 Uiso 1 1 calc R U . . .
H28B H -0.2648 -0.2398 1.0111 0.388 Uiso 1 1 calc R U . . .
H28C H -0.2115 -0.2134 1.0469 0.388 Uiso 1 1 calc R U . . .
O45 O 0.3357(7) -0.0640(6) 0.5125(6) 0.259(6) Uani 1 1 d . U . . .
C110 C 0.3912(11) 0.0669(7) 0.6149(10) 0.248(12) Uani 1 1 d . U . . .
H11A H 0.3963 0.0817 0.6438 0.372 Uiso 1 1 calc R U . F 2
H11B H 0.3437 0.0560 0.6069 0.372 Uiso 1 1 calc R U . F 2
H11C H 0.3989 0.0836 0.5894 0.372 Uiso 1 1 calc R U . F 2
C76A C 0.3078(17) 0.1828(9) 0.8361(11) 0.235(14) Uani 0.8 1 d . U P G 2
H76A H 0.2745 0.1674 0.8496 0.352 Uiso 0.8 1 calc R U P G 2
H76B H 0.2947 0.1816 0.8018 0.352 Uiso 0.8 1 calc R U P G 2
H76C H 0.3555 0.1725 0.8465 0.352 Uiso 0.8 1 calc R U P G 2
C42A C 0.175(2) -0.0577(10) 0.7091(12) 0.164(10) Uani 0.5 1 d D U P D 1
H42A H 0.1995 -0.0458 0.6868 0.246 Uiso 0.5 1 calc R U P D 1
H42B H 0.1539 -0.0821 0.6964 0.246 Uiso 0.5 1 calc R U P D 1
H42C H 0.1370 -0.0405 0.7146 0.246 Uiso 0.5 1 calc R U P D 1
C194 C 0.2450(13) -0.0528(10) 0.4459(11) 0.346(11) Uani 1 1 d . U . . .
H19A H 0.2303 -0.0493 0.4120 0.518 Uiso 1 1 calc R U . . .
H19B H 0.2206 -0.0750 0.4557 0.518 Uiso 1 1 calc R U . . .
H19C H 0.2331 -0.0298 0.4620 0.518 Uiso 1 1 calc R U . . .
C58 C -0.1400(14) -0.4180(7) 0.6911(11) 0.286(13) Uani 1 1 d D U . . .
H58A H -0.1816 -0.4285 0.6700 0.430 Uiso 1 1 calc R U . . .
H58B H -0.1545 -0.4055 0.7177 0.430 Uiso 1 1 calc R U . . .
H58C H -0.1169 -0.3993 0.6742 0.430 Uiso 1 1 calc R U . . .
C130 C 0.5804(17) 0.4864(7) 0.5977(11) 0.304(15) Uani 1 1 d . U . . .
H13F H 0.5782 0.5137 0.5896 0.456 Uiso 1 1 calc R U . . .
H13G H 0.6128 0.4733 0.5810 0.456 Uiso 1 1 calc R U . . .
H13H H 0.5333 0.4751 0.5885 0.456 Uiso 1 1 calc R U . . .
C193 C 0.3207(11) -0.0591(9) 0.4580(9) 0.290(8) Uani 1 1 d . U . . .
H19D H 0.3467 -0.0368 0.4488 0.347 Uiso 1 1 calc R U . . .
H19E H 0.3341 -0.0824 0.4425 0.347 Uiso 1 1 calc R U . . .
Cl4 Cl 0.8143(12) 0.0776(4) 0.8788(5) 0.392(10) Uani 0.7 1 d D . P . .
Cl6 Cl 0.8579(12) 0.0681(6) 0.9773(6) 0.440(13) Uani 0.7 1 d D . P . .
Cl5A Cl 0.6947(17) 0.0406(10) 0.9294(9) 0.40(3) Uani 0.3 1 d D . P H 1
Cl5B Cl 0.9379(8) 0.1366(7) 0.9489(7) 0.288(11) Uani 0.4 1 d D . P I 2
C8A C 0.5543(18) -0.2509(10) 0.9340(17) 0.171(19) Uani 0.5 1 d . . P J 1
H8A1 H 0.5959 -0.2381 0.9523 0.256 Uiso 0.5 1 calc R U P J 1
H8A2 H 0.5608 -0.2552 0.9020 0.256 Uiso 0.5 1 calc R U P J 1
H8A3 H 0.5126 -0.2348 0.9333 0.256 Uiso 0.5 1 calc R U P J 1
C24 C -0.2080(16) -0.3466(9) 0.9422(10) 0.318(14) Uani 1 1 d D U . . .
H24A H -0.2359 -0.3654 0.9557 0.477 Uiso 1 1 calc R U . . .
H24B H -0.2392 -0.3318 0.9179 0.477 Uiso 1 1 calc R U . . .
H24C H -0.1727 -0.3600 0.9285 0.477 Uiso 1 1 calc R U . . .
Cl7 Cl 0.5398(9) -0.1420(8) 0.9247(6) 0.187(8) Uani 0.25 1 d D U P . .
C42B C 0.4028(14) -0.1136(8) 0.8391(12) 0.164(10) Uani 0.5 1 d D U P K 2
H42D H 0.4420 -0.0990 0.8311 0.246 Uiso 0.5 1 calc R U P K 2
H42E H 0.4038 -0.1110 0.8727 0.246 Uiso 0.5 1 calc R U P K 2
H42F H 0.4075 -0.1407 0.8315 0.246 Uiso 0.5 1 calc R U P K 2
C41B C 0.3292(11) -0.0972(9) 0.8097(13) 0.157(7) Uani 0.5 1 d D U P K 2
H41C H 0.3249 -0.0697 0.8171 0.188 Uiso 0.5 1 calc R U P K 2
H41D H 0.3287 -0.0994 0.7758 0.188 Uiso 0.5 1 calc R U P K 2
C8B C 0.603(3) -0.293(2) 0.942(2) 0.45(7) Uani 0.5 1 d . . P J 2
H8B1 H 0.6406 -0.2787 0.9622 0.678 Uiso 0.5 1 calc R U P J 2
H8B2 H 0.6143 -0.3205 0.9436 0.678 Uiso 0.5 1 calc R U P J 2
H8B3 H 0.5978 -0.2841 0.9096 0.678 Uiso 0.5 1 calc R U P J 2
C2D C 0.780(2) 0.064(3) 0.9301(10) 0.40(3) Uani 0.3 1 d D . P H 1
H2D H 0.7620 0.0898 0.9350 0.479 Uiso 0.3 1 calc R U P H 1
Cl10 Cl 0.3513(16) 0.0848(11) 0.9089(14) 0.291(17) Uani 0.2 1 d D U P L 1
Cl9 Cl 0.6202(15) -0.1714(9) 0.8617(11) 0.267(12) Uani 0.25 1 d D U P . .
Cl8 Cl 0.5235(15) -0.1249(10) 0.8299(11) 0.303(14) Uani 0.25 1 d D U P . .
C25A C 0.773(2) 0.4392(12) 0.6487(14) 0.136(8) Uani 0.45 1 d . U P M 1
H25A H 0.8056 0.4291 0.6299 0.164 Uiso 0.45 1 calc R U P M 1
H25B H 0.7315 0.4508 0.6275 0.164 Uiso 0.45 1 calc R U P M 1
C26A C 0.808(2) 0.4678(13) 0.6842(15) 0.184(14) Uani 0.45 1 d . U P M 1
H26A H 0.8253 0.4894 0.6681 0.277 Uiso 0.45 1 calc R U P M 1
H26B H 0.7747 0.4771 0.7026 0.277 Uiso 0.45 1 calc R U P M 1
H26C H 0.8482 0.4555 0.7051 0.277 Uiso 0.45 1 calc R U P M 1
C97A C 0.2534(14) -0.0027(9) 0.6032(15) 0.157(8) Uani 0.5 1 d D U P N 1
H97A H 0.2236 -0.0042 0.6270 0.188 Uiso 0.5 1 calc R U P N 1
H97B H 0.2238 -0.0083 0.5720 0.188 Uiso 0.5 1 calc R U P N 1
O47A O 0.2370(13) -0.0768(19) 0.6015(14) 0.140(13) Uani 0.5 1 d D U P O 1
O48A O 0.3120(8) -0.0296(5) 0.6141(8) 0.130(6) Uani 0.5 1 d D U P N 1
C25B C 0.8095(16) 0.4190(10) 0.6623(12) 0.140(8) Uani 0.55 1 d . U P M 2
H25C H 0.8230 0.3986 0.6422 0.168 Uiso 0.55 1 calc R U P M 2
H25D H 0.7963 0.4420 0.6425 0.168 Uiso 0.55 1 calc R U P M 2
C26B C 0.8680(16) 0.4279(12) 0.6981(11) 0.178(12) Uani 0.55 1 d . U P M 2
H26D H 0.9074 0.4363 0.6841 0.267 Uiso 0.55 1 calc R U P M 2
H26E H 0.8553 0.4485 0.7177 0.267 Uiso 0.55 1 calc R U P M 2
H26F H 0.8820 0.4051 0.7174 0.267 Uiso 0.55 1 calc R U P M 2
C97B C 0.2355(17) -0.0237(10) 0.6442(16) 0.168(9) Uani 0.5 1 d D U P O 2
H97C H 0.2081 -0.0240 0.6116 0.202 Uiso 0.5 1 calc R U P O 2
H97D H 0.2512 0.0026 0.6540 0.202 Uiso 0.5 1 calc R U P O 2
O47B O 0.2467(13) -0.076(2) 0.5821(13) 0.141(13) Uani 0.5 1 d D U P O 2
O48B O 0.2911(11) -0.0522(7) 0.6537(8) 0.158(6) Uani 0.5 1 d D U P O 2
C06B C 0.5882(18) -0.0527(8) 0.6324(12) 0.136(7) Uani 0.5 1 d D U P B 2
H06D H 0.5853 -0.0801 0.6252 0.203 Uiso 0.5 1 calc R U P B 2
H06E H 0.5989 -0.0490 0.6664 0.203 Uiso 0.5 1 calc R U P B 2
H06F H 0.5430 -0.0405 0.6190 0.203 Uiso 0.5 1 calc R U P B 2
C05B C 0.639(3) -0.0367(15) 0.614(2) 0.132(6) Uani 0.5 1 d . U P B 2
H05C H 0.6295 -0.0398 0.5793 0.158 Uiso 0.5 1 calc R U P B 2
H05D H 0.6858 -0.0484 0.6270 0.158 Uiso 0.5 1 calc R U P B 2
C92 C 1.0906(13) 0.2445(7) 0.8644(10) 0.274(13) Uani 1 1 d D U . . .
H92A H 1.1321 0.2549 0.8856 0.411 Uiso 1 1 calc R U . . .
H92B H 1.1009 0.2411 0.8331 0.411 Uiso 1 1 calc R U . . .
H92C H 1.0510 0.2623 0.8626 0.411 Uiso 1 1 calc R U . . .
C91 C 1.0720(10) 0.2072(7) 0.8823(9) 0.263(10) Uani 1 1 d D U . . .
H91A H 1.0595 0.2096 0.9134 0.316 Uiso 1 1 calc R U . . .
H91B H 1.1100 0.1881 0.8836 0.316 Uiso 1 1 calc R U . . .
O21 O 1.0098(5) 0.1984(4) 0.8449(6) 0.230(6) Uani 1 1 d D U . . .
C37 C 0.1750(11) -0.0202(5) 0.8805(9) 0.204(8) Uani 1 1 d . U . . .
H37A H 0.1416 -0.0077 0.8973 0.245 Uiso 1 1 calc R U . . .
H37B H 0.1670 -0.0101 0.8481 0.245 Uiso 1 1 calc R U . . .
C38 C 0.2506(17) -0.0139(7) 0.9057(12) 0.336(17) Uani 1 1 d . U . . .
H38A H 0.2609 0.0136 0.9074 0.504 Uiso 1 1 calc R U . . .
H38B H 0.2572 -0.0244 0.9375 0.504 Uiso 1 1 calc R U . . .
H38C H 0.2824 -0.0269 0.8886 0.504 Uiso 1 1 calc R U . . .
C98A C 0.287(2) 0.0372(10) 0.6036(18) 0.226(16) Uani 0.5 1 d D U P N 1
H98A H 0.2505 0.0567 0.5964 0.338 Uiso 0.5 1 calc R U P N 1
H98B H 0.3167 0.0422 0.6346 0.338 Uiso 0.5 1 calc R U P N 1
H98C H 0.3169 0.0381 0.5800 0.338 Uiso 0.5 1 calc R U P N 1
C60 C 0.1466(14) -0.4695(8) 0.7353(11) 0.274(9) Uani 1 1 d D U . . .
C61 C 0.0738(14) -0.5351(5) 0.7431(12) 0.281(10) Uani 1 1 d D U . P 1
H61A H 0.1154 -0.5523 0.7498 0.337 Uiso 1 1 calc R U . P 1
H61B H 0.0510 -0.5374 0.7096 0.337 Uiso 1 1 calc R U . P 1
C62 C 0.0156(13) -0.5453(7) 0.7786(13) 0.285(17) Uani 1 1 d . . . . .
H62A H -0.0163 -0.5235 0.7787 0.428 Uiso 1 1 calc R U . P 1
H62B H 0.0417 -0.5501 0.8106 0.428 Uiso 1 1 calc R U . P 1
H62C H -0.0119 -0.5681 0.7668 0.428 Uiso 1 1 calc R U . P 1
O15 O 0.1758(9) -0.4869(4) 0.7139(7) 0.271(9) Uani 1 1 d . U . . .
O16 O 0.0948(9) -0.4928(4) 0.7563(7) 0.275(9) Uani 1 1 d D U . . .
C98B C 0.199(2) -0.0452(11) 0.680(2) 0.23(3) Uani 0.5 1 d . . P O 2
H98D H 0.1548 -0.0319 0.6821 0.350 Uiso 0.5 1 calc R U P O 2
H98E H 0.1880 -0.0716 0.6693 0.350 Uiso 0.5 1 calc R U P O 2
H98F H 0.2302 -0.0455 0.7109 0.350 Uiso 0.5 1 calc R U P O 2
C2C C 0.871(3) 0.0996(16) 0.9301(9) 0.40(3) Uani 0.4 1 d D . P I 2
H2C H 0.8320 0.1170 0.9351 0.479 Uiso 0.4 1 calc R U P I 2
C95 C 1.0874(12) 0.0692(9) 0.8363(11) 0.354(13) Uani 1 1 d D U . . .
H95A H 1.0924 0.0410 0.8341 0.425 Uiso 1 1 calc R U . Q 1
H95B H 1.1097 0.0816 0.8126 0.425 Uiso 1 1 calc R U . Q 1
C96B C 1.161(3) 0.0857(18) 0.828(2) 0.354(13) Uani 0.5 1 d . . P R 2
H96A H 1.1980 0.0667 0.8383 0.531 Uiso 0.5 1 calc R U P R 2
H96B H 1.1571 0.0913 0.7948 0.531 Uiso 0.5 1 calc R U P R 2
H96C H 1.1723 0.1093 0.8464 0.531 Uiso 0.5 1 calc R U P R 2
O22 O 1.0334(10) 0.1481(7) 0.8650(11) 0.433(15) Uani 1 1 d D U . . .
C94 C 0.9871(9) 0.0961(5) 0.7861(8) 0.299(11) Uani 1 1 d D U . . .
O23 O 1.0154(7) 0.0860(5) 0.7568(8) 0.280(9) Uani 1 1 d D U . . .
O24 O 1.0088(8) 0.0808(6) 0.8298(7) 0.323(10) Uani 1 1 d D U . . .
C90 C 0.9901(9) 0.1638(6) 0.8347(9) 0.250(8) Uani 1 1 d D U . . .
C96A C 1.120(3) 0.0834(18) 0.8853(17) 0.354(13) Uani 0.5 1 d D . P R 1
H96D H 1.1700 0.0772 0.8926 0.531 Uiso 0.5 1 calc R U P R 1
H96E H 1.1135 0.1112 0.8867 0.531 Uiso 0.5 1 calc R U P R 1
H96F H 1.0962 0.0709 0.9080 0.531 Uiso 0.5 1 calc R U P R 1
C3C C 0.541(3) -0.160(3) 0.872(2) 0.245(13) Uani 0.25 1 d D U P . .
H3C H 0.5075 -0.1820 0.8642 0.294 Uiso 0.25 1 calc R U P . .
Cl11 Cl 0.394(2) 0.1311(13) 0.8489(16) 0.36(2) Uani 0.2 1 d D U P L 1
Cl12 Cl 0.2691(17) 0.0988(11) 0.8268(14) 0.293(17) Uani 0.2 1 d D U P L 1
C4C C 0.352(2) 0.090(2) 0.8529(17) 0.30(2) Uani 0.2 1 d D U P L 1
H4C1 H 0.3735 0.0677 0.8392 0.358 Uiso 0.2 1 calc R U P L 1
C76B C 0.236(7) 0.215(3) 0.817(4) 0.235(14) Uani 0.2 1 d . . P G 1
H76D H 0.2043 0.2009 0.8327 0.352 Uiso 0.2 1 calc R U P G 1
H76E H 0.2145 0.2400 0.8062 0.352 Uiso 0.2 1 calc R U P G 1
H76F H 0.2450 0.2007 0.7901 0.352 Uiso 0.2 1 calc R U P G 1

loop_
_atom_site_aniso_label
_atom_site_aniso_U_11
_atom_site_aniso_U_22
_atom_site_aniso_U_33
_atom_site_aniso_U_23
_atom_site_aniso_U_13
_atom_site_aniso_U_12
O17 0.048(4) 0.083(6) 0.083(5) 0.011(4) -0.005(4) 0.022(4)
O19 0.063(5) 0.086(6) 0.073(6) 0.009(5) 0.012(4) -0.009(4)
O18 0.048(4) 0.097(6) 0.089(6) 0.014(5) 0.028(4) 0.012(4)
O31 0.079(5) 0.062(6) 0.116(7) 0.009(5) 0.019(5) -0.009(4)
O38 0.084(6) 0.059(6) 0.125(7) -0.003(5) 0.034(5) -0.009(5)
O20 0.054(5) 0.116(6) 0.081(5) 0.017(4) 0.008(4) -0.027(4)
O41 0.074(5) 0.112(7) 0.068(6) -0.019(5) 0.010(4) 0.024(5)
O42 0.080(5) 0.084(6) 0.083(6) -0.012(5) -0.008(4) 0.028(5)
O29 0.099(6) 0.133(8) 0.065(6) 0.011(6) 0.026(5) -0.034(5)
O40 0.119(7) 0.100(7) 0.123(7) -0.004(6) 0.060(6) -0.010(6)
O39 0.048(5) 0.114(8) 0.175(9) -0.012(6) 0.043(6) 0.002(5)
O4 0.077(6) 0.103(8) 0.137(8) -0.010(6) 0.032(5) -0.008(6)
O44 0.094(6) 0.094(8) 0.102(7) -0.051(6) 0.003(5) -0.001(5)
O1 0.088(6) 0.109(8) 0.140(8) 0.012(7) 0.020(5) 0.046(6)
O34 0.079(6) 0.130(8) 0.130(8) -0.040(7) 0.055(7) -0.008(5)
O2 0.084(7) 0.109(8) 0.157(9) 0.001(6) 0.046(6) 0.004(6)
C79 0.040(6) 0.056(7) 0.039(6) -0.004(5) -0.002(5) -0.005(6)
O6 0.081(6) 0.194(10) 0.110(8) 0.017(7) 0.048(6) -0.034(6)
C77 0.039(6) 0.047(7) 0.044(6) -0.009(5) -0.003(5) -0.007(6)
O43 0.126(8) 0.070(7) 0.157(10) 0.005(6) 0.030(7) -0.004(6)
C132 0.042(5) 0.034(7) 0.048(6) -0.003(5) -0.005(5) 0.002(5)
O32 0.140(8) 0.077(7) 0.122(8) 0.027(6) 0.026(6) -0.024(5)
O3 0.075(6) 0.151(9) 0.100(7) -0.009(6) -0.007(5) 0.034(6)
C73 0.041(6) 0.045(7) 0.050(6) 0.007(5) 0.007(5) -0.005(6)
C81 0.047(6) 0.054(8) 0.037(6) -0.018(5) -0.001(5) -0.001(5)
C69 0.032(5) 0.060(8) 0.059(7) -0.006(6) 0.005(5) 0.005(5)
C136 0.036(6) 0.049(8) 0.051(6) 0.002(5) 0.006(5) 0.001(5)
C134 0.037(6) 0.044(7) 0.046(6) 0.010(6) -0.007(5) -0.007(5)
C121 0.043(6) 0.056(8) 0.049(6) -0.011(6) -0.001(5) -0.008(5)
O9 0.132(8) 0.064(6) 0.150(8) -0.004(6) 0.001(7) 0.027(6)
C119 0.050(6) 0.049(8) 0.052(7) -0.014(6) 0.001(5) -0.012(5)
C185 0.044(6) 0.083(9) 0.046(7) -0.007(7) -0.010(6) -0.012(6)
O30 0.123(7) 0.149(8) 0.118(7) -0.009(6) 0.053(6) -0.079(7)
O12 0.063(5) 0.096(7) 0.188(9) 0.018(6) 0.012(6) -0.016(5)
C48 0.042(6) 0.057(8) 0.042(6) 0.009(6) 0.000(5) 0.005(6)
C168 0.035(6) 0.063(8) 0.038(6) 0.013(6) 0.001(5) 0.013(6)
O11 0.108(7) 0.088(7) 0.183(9) 0.063(7) 0.016(6) 0.000(6)
C47 0.040(6) 0.049(8) 0.046(6) -0.003(6) -0.002(5) -0.004(5)
C49 0.052(7) 0.064(9) 0.041(6) -0.003(6) -0.003(5) 0.009(6)
C14 0.050(7) 0.063(8) 0.042(6) 0.010(6) -0.010(5) 0.000(6)
O8 0.077(6) 0.210(10) 0.094(6) 0.022(6) 0.051(5) 0.047(7)
O5 0.128(8) 0.196(11) 0.072(7) 0.036(7) 0.044(6) 0.039(7)
C166 0.046(6) 0.053(7) 0.044(6) 0.005(6) 0.001(5) 0.012(6)
C80 0.075(8) 0.032(7) 0.053(7) -0.005(5) -0.003(6) 0.002(6)
C151 0.030(5) 0.084(10) 0.052(7) -0.001(6) 0.009(5) -0.005(6)
C33 0.050(6) 0.051(9) 0.062(8) -0.007(7) -0.009(6) 0.007(6)
O25 0.156(9) 0.070(7) 0.137(9) -0.029(6) 0.003(7) 0.022(6)
O33 0.088(7) 0.163(10) 0.172(10) -0.027(7) 0.065(7) 0.013(7)
C83 0.060(7) 0.046(7) 0.054(7) -0.016(6) -0.005(5) 0.013(6)
C122 0.051(6) 0.065(9) 0.056(7) 0.004(6) 0.015(6) -0.014(6)
C78 0.045(6) 0.046(7) 0.052(6) -0.002(5) 0.001(5) 0.007(5)
C182 0.038(6) 0.063(7) 0.055(7) 0.006(5) -0.013(5) 0.004(6)
C156 0.037(6) 0.053(8) 0.080(8) 0.008(6) 0.015(6) 0.010(6)
C184 0.054(7) 0.048(8) 0.044(6) -0.006(5) -0.005(5) 0.011(6)
C82 0.053(7) 0.048(8) 0.042(6) -0.008(6) -0.010(5) 0.016(6)
C170 0.049(7) 0.062(9) 0.048(6) 0.003(6) -0.006(5) 0.012(6)
C45 0.044(6) 0.055(8) 0.050(7) 0.000(6) 0.005(5) 0.010(6)
C12 0.059(7) 0.083(8) 0.047(7) 0.001(6) 0.003(6) 0.008(6)
C179 0.046(7) 0.086(10) 0.045(6) 0.004(6) -0.002(5) -0.005(7)
C155 0.038(6) 0.058(8) 0.046(6) 0.005(6) 0.003(5) 0.002(5)
C123 0.059(7) 0.072(10) 0.063(7) 0.008(7) 0.010(6) -0.023(7)
C153 0.042(6) 0.062(7) 0.049(6) -0.001(6) -0.014(5) -0.004(6)
C70 0.063(8) 0.068(9) 0.068(9) -0.008(7) 0.022(7) -0.023(7)
C31 0.057(7) 0.073(10) 0.045(7) -0.009(7) 0.002(6) 0.006(7)
C133 0.063(7) 0.038(7) 0.070(7) -0.002(6) 0.008(6) 0.002(6)
O26 0.172(9) 0.059(7) 0.131(8) -0.038(6) -0.018(7) 0.006(5)
C43 0.045(6) 0.064(9) 0.064(7) 0.003(7) -0.005(6) 0.005(6)
C117 0.066(7) 0.064(10) 0.054(7) -0.006(6) 0.014(6) 0.005(7)
C127 0.060(7) 0.051(9) 0.071(8) 0.003(6) 0.014(6) -0.014(6)
C16 0.044(6) 0.079(9) 0.041(6) -0.008(6) -0.006(5) 0.005(6)
C165 0.045(6) 0.069(9) 0.043(6) 0.007(6) 0.009(5) -0.006(6)
C131 0.054(6) 0.050(9) 0.056(7) -0.002(6) 0.003(5) -0.006(6)
C135 0.047(6) 0.060(9) 0.066(7) 0.004(6) 0.015(5) 0.008(6)
C157 0.053(7) 0.064(10) 0.087(8) 0.016(7) 0.016(6) 0.007(6)
C180 0.062(8) 0.048(8) 0.050(6) 0.003(5) 0.007(5) 0.009(6)
C5 0.051(7) 0.071(9) 0.063(7) -0.006(7) 0.005(6) 0.007(6)
C18 0.044(7) 0.063(9) 0.046(6) 0.001(6) -0.005(5) 0.003(6)
C171 0.045(7) 0.071(9) 0.052(7) -0.001(6) 0.002(5) 0.011(7)
C74 0.052(7) 0.070(8) 0.059(8) -0.002(7) -0.003(7) 0.005(6)
C169 0.049(7) 0.094(10) 0.044(6) 0.000(7) 0.011(5) 0.023(7)
O37 0.095(7) 0.074(7) 0.241(12) 0.015(7) 0.043(7) 0.021(6)
C9 0.055(7) 0.054(7) 0.054(7) 0.001(6) 0.000(6) 0.009(6)
C161 0.058(7) 0.053(8) 0.071(7) 0.011(6) 0.011(6) 0.001(6)
C51 0.072(8) 0.064(9) 0.062(7) 0.000(6) -0.008(6) 0.023(6)
C167 0.063(7) 0.075(9) 0.047(7) -0.016(6) 0.012(6) -0.007(7)
C152 0.060(7) 0.077(10) 0.080(8) 0.031(7) 0.014(6) -0.018(7)
C150 0.041(7) 0.080(9) 0.053(7) -0.007(6) 0.005(5) -0.003(6)
C11 0.042(6) 0.055(7) 0.068(7) 0.006(6) -0.003(6) 0.017(6)
C183 0.046(6) 0.076(10) 0.066(7) 0.010(6) 0.003(5) 0.012(7)
C44 0.036(6) 0.069(9) 0.062(7) 0.011(6) 0.003(5) 0.001(6)
C148 0.049(7) 0.087(9) 0.069(7) 0.011(6) 0.012(6) -0.004(6)
C116 0.069(8) 0.048(9) 0.074(8) -0.027(6) 0.012(6) 0.006(7)
C10 0.043(7) 0.076(9) 0.058(7) -0.001(7) -0.001(5) 0.002(6)
C15 0.046(7) 0.078(9) 0.051(7) 0.012(6) 0.008(5) 0.017(7)
C50 0.074(8) 0.074(10) 0.063(7) -0.004(7) -0.015(6) 0.027(7)
C13 0.068(8) 0.050(8) 0.060(7) 0.011(6) -0.018(6) 0.000(6)
C46 0.044(6) 0.073(10) 0.059(7) -0.001(7) 0.006(5) 0.014(6)
C175 0.071(8) 0.062(9) 0.051(7) 0.006(6) 0.002(6) 0.012(7)
C181 0.077(8) 0.053(7) 0.051(7) 0.000(5) -0.002(6) -0.001(7)
C115 0.083(9) 0.060(10) 0.095(9) -0.029(7) -0.007(7) 0.003(7)
C187 0.049(7) 0.077(9) 0.077(9) -0.003(7) -0.009(7) 0.003(6)
C128 0.071(8) 0.068(12) 0.076(11) 0.017(9) 0.016(7) -0.006(7)
C34 0.050(7) 0.082(11) 0.063(8) -0.010(7) -0.012(6) 0.003(7)
C19 0.049(7) 0.115(12) 0.060(7) 0.027(7) 0.002(6) -0.008(7)
C52 0.086(9) 0.055(9) 0.071(8) -0.011(7) -0.016(7) 0.027(7)
C39 0.060(8) 0.054(10) 0.092(9) 0.008(7) -0.010(7) -0.003(7)
C154 0.044(6) 0.069(8) 0.103(9) 0.002(7) 0.028(6) 0.003(6)
C146 0.046(7) 0.090(9) 0.074(8) 0.020(7) 0.006(6) 0.010(6)
O10 0.141(9) 0.057(7) 0.222(11) -0.020(7) -0.041(8) 0.001(6)
C189 0.046(7) 0.096(10) 0.082(9) 0.001(8) -0.002(7) 0.004(7)
C120 0.073(8) 0.098(12) 0.045(7) -0.003(7) 0.010(6) -0.001(7)
C29 0.069(8) 0.086(11) 0.042(7) -0.012(7) -0.003(6) 0.015(8)
C172 0.055(8) 0.086(11) 0.061(9) 0.001(8) -0.011(7) 0.025(7)
C1 0.060(7) 0.069(9) 0.079(8) 0.002(7) -0.004(6) 0.030(7)
C6 0.064(9) 0.092(12) 0.077(9) -0.009(9) 0.014(8) 0.023(8)
C176 0.070(8) 0.077(14) 0.121(15) -0.007(12) 0.002(9) 0.011(8)
O35 0.107(8) 0.273(14) 0.160(11) -0.111(10) 0.044(8) -0.034(9)
C67 0.066(8) 0.065(8) 0.082(9) -0.015(7) -0.009(7) 0.021(7)
C204 0.043(7) 0.094(10) 0.101(9) 0.019(8) 0.012(7) 0.000(7)
C200 0.052(8) 0.099(10) 0.087(10) 0.003(8) 0.009(7) 0.001(7)
C35 0.062(8) 0.046(10) 0.095(9) -0.014(7) 0.000(7) 0.014(7)
C54 0.095(9) 0.069(10) 0.094(9) -0.019(8) -0.031(8) 0.016(8)
C158 0.076(9) 0.043(10) 0.121(10) 0.003(8) 0.034(8) 0.014(8)
C114 0.081(9) 0.058(10) 0.100(9) -0.033(7) 0.020(7) 0.000(8)
C199 0.034(7) 0.100(10) 0.098(10) -0.003(8) 0.018(7) 0.002(7)
C162 0.111(12) 0.048(9) 0.088(9) 0.012(7) 0.057(9) -0.004(8)
C84 0.054(7) 0.079(9) 0.083(8) -0.015(7) -0.010(6) 0.009(6)
C190 0.063(8) 0.106(11) 0.064(9) 0.003(8) -0.009(7) 0.033(7)
C17 0.060(8) 0.082(9) 0.061(7) 0.018(6) -0.002(6) 0.004(7)
C20 0.060(8) 0.089(10) 0.045(7) 0.013(7) 0.002(6) 0.009(8)
C118 0.080(8) 0.084(11) 0.083(9) -0.024(8) 0.019(7) 0.013(7)
C85 0.063(8) 0.062(8) 0.093(8) -0.027(6) 0.012(6) 0.003(7)
C53 0.071(8) 0.069(10) 0.083(8) -0.007(7) -0.020(6) 0.016(7)
C2 0.099(12) 0.070(11) 0.099(10) -0.008(9) 0.022(8) 0.026(10)
C186 0.058(7) 0.103(10) 0.050(7) -0.001(7) -0.007(5) 0.022(7)
C202 0.043(7) 0.097(9) 0.086(9) 0.009(7) 0.014(7) 0.004(6)
O7 0.145(9) 0.229(14) 0.100(8) -0.050(8) 0.033(7) 0.057(9)
C68 0.077(9) 0.064(9) 0.079(8) -0.015(7) -0.004(7) 0.031(7)
C149 0.044(6) 0.094(10) 0.098(9) -0.024(8) 0.014(6) -0.011(6)
C21 0.041(7) 0.130(13) 0.043(7) 0.011(8) 0.000(6) 0.017(8)
C113 0.073(8) 0.068(10) 0.115(10) -0.039(8) -0.025(7) 0.008(7)
C65 0.085(9) 0.060(9) 0.100(9) -0.012(8) -0.018(8) 0.024(7)
C124 0.072(8) 0.073(9) 0.087(10) 0.003(9) 0.003(8) -0.029(7)
C188 0.074(8) 0.085(9) 0.078(9) -0.009(7) -0.011(8) 0.020(8)
C111 0.074(9) 0.070(11) 0.134(11) -0.036(8) -0.035(8) 0.004(8)
C86 0.068(9) 0.086(10) 0.096(9) -0.030(8) 0.005(7) 0.023(7)
O36 0.132(8) 0.162(10) 0.154(9) -0.046(7) 0.045(7) 0.006(7)
C195 0.051(8) 0.098(11) 0.122(12) 0.019(10) 0.003(8) 0.014(7)
O28 0.147(11) 0.211(14) 0.343(18) -0.168(13) 0.107(11) -0.109(9)
C25 0.059(8) 0.152(15) 0.046(7) 0.001(9) 0.016(6) 0.035(10)
C87 0.058(8) 0.102(11) 0.122(10) -0.062(9) 0.002(7) 0.016(7)
C100 0.073(8) 0.070(10) 0.130(11) -0.028(8) 0.002(8) 0.027(7)
C22 0.059(9) 0.176(17) 0.087(13) 0.032(13) 0.021(10) 0.031(9)
C112 0.087(10) 0.087(12) 0.113(10) -0.021(9) 0.017(8) 0.021(9)
C40 0.081(10) 0.065(10) 0.140(12) 0.001(9) 0.012(9) -0.017(9)
C191 0.091(10) 0.123(12) 0.078(9) -0.003(8) 0.005(8) 0.029(9)
C88 0.051(8) 0.109(11) 0.114(10) -0.042(9) -0.002(7) 0.013(7)
O14 0.161(12) 0.174(13) 0.191(14) 0.000(10) -0.052(11) -0.077(11)
C56 0.15(2) 0.100(14) 0.18(2) -0.066(15) -0.093(19) 0.036(14)
C32 0.080(9) 0.096(11) 0.089(10) -0.025(9) 0.006(8) 0.036(9)
C140 0.041(7) 0.114(11) 0.132(11) -0.038(10) 0.041(7) -0.008(7)
C102 0.112(11) 0.074(11) 0.113(10) -0.034(9) 0.015(9) 0.032(9)
O27 0.174(11) 0.111(10) 0.266(16) -0.051(11) -0.028(12) -0.013(8)
C203 0.038(7) 0.125(11) 0.116(11) 0.001(10) 0.024(7) -0.002(7)
C30 0.081(10) 0.124(15) 0.077(9) -0.037(9) -0.004(8) 0.049(9)
C201 0.056(8) 0.123(12) 0.102(10) 0.015(9) 0.004(8) 0.018(8)
C145 0.052(8) 0.106(10) 0.118(10) -0.042(9) 0.032(7) -0.016(7)
C71 0.090(9) 0.119(11) 0.123(12) 0.019(9) 0.064(8) 0.053(8)
C141 0.084(10) 0.143(13) 0.137(12) -0.102(11) 0.047(9) -0.040(9)
C98 0.052(7) 0.101(11) 0.127(11) -0.045(9) -0.002(7) 0.006(7)
O13 0.119(9) 0.272(19) 0.277(18) -0.167(16) -0.065(11) 0.043(10)
C192 0.048(9) 0.414(17) 0.164(12) 0.129(12) -0.003(8) -0.049(10)
C55 0.122(12) 0.061(10) 0.150(13) -0.043(9) -0.043(10) 0.030(9)
C147 0.057(8) 0.130(11) 0.106(10) -0.049(8) 0.035(7) -0.023(7)
C139 0.065(11) 0.144(14) 0.154(17) -0.018(13) 0.033(12) -0.006(10)
C159 0.132(12) 0.043(10) 0.185(16) -0.033(10) 0.061(12) -0.033(8)
C137 0.079(8) 0.162(14) 0.082(9) -0.029(9) 0.017(7) 0.000(9)
C36 0.084(11) 0.091(15) 0.139(13) -0.014(10) -0.002(9) 0.022(10)
C104 0.148(14) 0.071(16) 0.131(17) 0.003(13) 0.007(12) 0.044(11)
C97 0.083(10) 0.089(11) 0.163(13) -0.062(10) 0.001(9) 0.035(9)
C101 0.114(11) 0.076(10) 0.157(13) -0.039(9) -0.001(10) 0.032(10)
C103 0.096(10) 0.058(11) 0.123(11) -0.031(9) -0.007(9) 0.004(9)
C26 0.067(10) 0.181(17) 0.087(11) -0.009(11) 0.021(9) 0.041(11)
C75 0.092(9) 0.159(14) 0.155(13) 0.019(12) 0.017(9) -0.062(10)
C66 0.082(9) 0.106(12) 0.138(12) -0.037(10) -0.027(9) 0.038(8)
C142 0.056(9) 0.189(15) 0.153(13) -0.002(12) 0.038(9) 0.008(10)
C107 0.091(10) 0.069(12) 0.195(16) -0.053(10) -0.036(10) -0.008(9)
C196 0.054(8) 0.127(11) 0.211(14) 0.009(11) 0.019(10) 0.037(9)
C99 0.077(10) 0.107(13) 0.185(15) -0.051(12) 0.020(10) 0.027(9)
C59 0.175(16) 0.049(10) 0.156(14) -0.033(9) -0.041(12) 0.023(10)
C138 0.096(10) 0.127(13) 0.141(13) -0.025(11) 0.066(10) -0.023(9)
C93 0.065(9) 0.158(16) 0.233(18) -0.117(14) -0.018(10) 0.053(10)
C63 0.109(11) 0.074(11) 0.127(12) -0.033(9) -0.050(9) 0.041(9)
C163 0.183(16) 0.141(14) 0.148(14) -0.015(11) 0.124(13) -0.073(12)
C05A 0.171(12) 0.072(10) 0.135(10) -0.021(10) -0.008(10) 0.015(10)
C89 0.041(7) 0.152(13) 0.338(19) -0.144(14) -0.036(10) 0.026(8)
C108 0.18(2) 0.125(18) 0.30(2) -0.127(19) 0.03(2) -0.016(14)
O46 0.234(14) 0.316(18) 0.185(11) 0.048(12) 0.021(12) 0.067(13)
C177 0.120(12) 0.108(13) 0.188(17) -0.060(13) 0.002(11) 0.011(11)
C64 0.127(12) 0.083(11) 0.176(15) -0.057(10) -0.016(12) 0.045(10)
C7 0.035(9) 0.28(3) 0.24(2) -0.11(2) 0.041(11) -0.028(13)
C3 0.072(10) 0.190(18) 0.198(18) -0.040(14) 0.051(11) 0.003(11)
C173 0.124(12) 0.118(14) 0.145(14) -0.039(12) 0.017(10) 0.059(10)
C72 0.174(17) 0.28(2) 0.138(15) 0.079(15) 0.104(13) 0.114(16)
C178 0.186(17) 0.093(13) 0.190(17) -0.053(12) 0.035(14) -0.016(12)
C129 0.279(18) 0.084(12) 0.120(12) 0.040(10) 0.048(12) -0.023(11)
C160 0.32(3) 0.114(16) 0.175(19) -0.010(14) 0.00(2) -0.110(17)
C23 0.139(12) 0.276(18) 0.164(14) 0.000(13) 0.052(11) -0.063(12)
C174 0.26(2) 0.116(15) 0.177(18) 0.007(14) 0.008(16) 0.092(15)
C143 0.178(13) 0.170(14) 0.172(13) -0.053(12) 0.041(11) 0.008(12)
C144 0.220(19) 0.220(19) 0.215(19) 0.010(15) 0.105(16) 0.119(16)
C164 0.190(18) 0.25(2) 0.155(17) 0.001(16) 0.067(15) -0.101(17)
C27 0.176(13) 0.284(17) 0.152(13) 0.024(13) 0.078(11) 0.082(13)
C06A 0.164(17) 0.099(16) 0.135(15) -0.017(13) 0.008(14) 0.020(13)
C4 0.111(16) 0.45(5) 0.23(2) 0.01(3) 0.025(16) 0.04(2)
C109 0.161(16) 0.23(2) 0.36(2) -0.115(19) 0.060(17) -0.086(16)
C41A 0.135(14) 0.106(13) 0.214(17) 0.042(13) 0.001(14) -0.028(12)
C57 0.187(19) 0.27(2) 0.29(2) 0.03(2) -0.060(17) -0.030(18)
Cl2B 0.141(6) 0.096(5) 0.084(4) 0.035(4) -0.006(4) -0.027(4)
Cl1B 0.133(6) 0.163(8) 0.162(7) -0.059(6) 0.065(6) -0.008(6)
Cl3B 0.279(14) 0.199(12) 0.40(2) 0.140(13) 0.231(15) 0.138(11)
C1C 0.279(14) 0.199(12) 0.40(2) 0.140(13) 0.231(15) 0.138(11)
C28 0.22(2) 0.38(3) 0.19(2) 0.04(2) 0.076(17) 0.09(2)
O45 0.108(8) 0.454(16) 0.200(11) 0.162(12) -0.005(8) -0.038(10)
C110 0.152(17) 0.22(2) 0.35(3) -0.03(2) 0.012(19) 0.035(17)
C76A 0.25(3) 0.21(3) 0.28(3) 0.00(2) 0.13(3) -0.15(2)
C42A 0.20(2) 0.127(19) 0.17(2) 0.002(16) 0.052(18) -0.104(17)
C194 0.182(16) 0.51(3) 0.30(2) 0.15(2) -0.043(17) -0.045(19)
C58 0.34(3) 0.18(2) 0.37(4) -0.04(2) 0.15(3) -0.06(2)
C130 0.42(4) 0.19(2) 0.29(3) 0.10(2) 0.06(3) -0.08(2)
C193 0.140(10) 0.474(18) 0.232(13) 0.160(14) -0.013(11) -0.029(12)
Cl4 0.66(3) 0.260(14) 0.259(14) -0.020(11) 0.091(17) 0.083(17)
Cl6 0.58(3) 0.47(3) 0.261(14) 0.032(16) 0.059(17) 0.24(2)
Cl5A 0.48(5) 0.54(6) 0.149(16) -0.04(2) 0.00(3) 0.27(5)
Cl5B 0.156(12) 0.43(3) 0.255(19) -0.08(2) -0.019(13) 0.082(16)
C8A 0.09(2) 0.11(3) 0.32(6) -0.03(3) 0.05(3) -0.06(2)
C24 0.31(3) 0.38(3) 0.27(3) -0.02(2) 0.07(2) -0.21(2)
Cl7 0.121(12) 0.34(3) 0.102(11) 0.001(14) 0.022(10) -0.012(14)
C42B 0.20(2) 0.127(19) 0.17(2) 0.002(16) 0.052(18) -0.104(17)
C41B 0.135(14) 0.106(13) 0.214(17) 0.042(13) 0.001(14) -0.028(12)
C8B 0.18(5) 0.60(14) 0.47(10) 0.44(11) -0.18(6) -0.14(7)
C2D 0.48(5) 0.54(6) 0.149(16) -0.04(2) 0.00(3) 0.27(5)
Cl10 0.19(2) 0.28(3) 0.43(5) -0.03(3) 0.10(3) -0.14(2)
Cl9 0.23(2) 0.34(3) 0.25(2) -0.09(2) 0.109(19) -0.12(2)
Cl8 0.42(3) 0.25(3) 0.21(2) -0.07(2) -0.01(2) -0.04(2)
C25A 0.132(16) 0.157(17) 0.129(15) -0.009(14) 0.049(13) -0.089(13)
C26A 0.21(3) 0.18(3) 0.16(3) -0.01(3) 0.03(3) -0.10(3)
C97A 0.115(14) 0.116(16) 0.246(19) -0.014(16) 0.052(15) 0.027(13)
O47A 0.056(14) 0.117(15) 0.25(3) 0.04(2) 0.046(17) 0.030(14)
O48A 0.066(9) 0.107(12) 0.220(15) -0.006(11) 0.035(10) 0.038(9)
C25B 0.126(15) 0.163(16) 0.135(14) -0.007(13) 0.035(13) -0.091(13)
C26B 0.13(2) 0.25(3) 0.16(2) 0.00(2) 0.05(2) -0.11(2)
C97B 0.117(15) 0.148(17) 0.24(2) -0.021(17) 0.046(16) 0.037(14)
O47B 0.038(12) 0.143(17) 0.25(3) 0.04(3) 0.045(15) 0.033(13)
O48B 0.089(10) 0.150(13) 0.231(16) -0.011(12) 0.026(12) 0.052(10)
C06B 0.164(17) 0.099(16) 0.135(15) -0.017(13) 0.008(14) 0.020(13)
C05B 0.171(12) 0.072(10) 0.135(10) -0.021(10) -0.008(10) 0.015(10)
C92 0.23(2) 0.21(2) 0.32(3) -0.01(2) -0.08(2) 0.06(2)
C91 0.141(12) 0.212(17) 0.37(2) -0.081(17) -0.110(14) -0.001(14)
O21 0.081(7) 0.176(11) 0.377(15) -0.104(11) -0.086(8) 0.041(7)
C37 0.180(15) 0.088(13) 0.31(2) -0.038(14) -0.041(16) -0.009(12)
C38 0.37(4) 0.15(2) 0.42(4) -0.05(2) -0.09(3) -0.04(2)
C98A 0.21(3) 0.17(3) 0.29(4) -0.02(3) 0.04(3) 0.04(3)
C60 0.240(15) 0.118(13) 0.390(18) -0.110(13) -0.112(14) 0.082(11)
C61 0.238(15) 0.117(12) 0.41(2) -0.096(14) -0.113(15) 0.066(11)
C62 0.19(2) 0.16(2) 0.48(5) 0.02(3) 0.02(3) -0.020(18)
O15 0.269(15) 0.147(11) 0.325(18) -0.146(11) -0.111(13) 0.097(10)
O16 0.235(14) 0.110(10) 0.404(18) -0.102(11) -0.114(13) 0.067(9)
C98B 0.18(4) 0.10(3) 0.46(9) -0.01(4) 0.16(5) -0.03(3)
C2C 0.48(5) 0.54(6) 0.149(16) -0.04(2) 0.00(3) 0.27(5)
C95 0.240(17) 0.33(2) 0.40(2) -0.123(19) -0.151(18) 0.192(17)
C96B 0.240(17) 0.33(2) 0.40(2) -0.123(19) -0.151(18) 0.192(17)
O22 0.165(15) 0.37(3) 0.69(4) -0.20(3) -0.09(2) -0.003(16)
C94 0.161(15) 0.309(19) 0.39(2) -0.17(2) -0.042(17) 0.154(15)
O23 0.121(9) 0.204(14) 0.53(3) -0.037(17) 0.100(14) 0.060(9)
O24 0.198(11) 0.349(16) 0.342(19) -0.162(16) -0.128(12) 0.206(11)
C90 0.075(9) 0.198(14) 0.423(18) -0.117(15) -0.078(11) 0.055(11)
C96A 0.240(17) 0.33(2) 0.40(2) -0.123(19) -0.151(18) 0.192(17)
C3C 0.25(2) 0.30(3) 0.19(2) -0.05(2) 0.05(2) -0.06(2)
Cl11 0.31(4) 0.31(4) 0.45(5) -0.08(4) 0.07(4) 0.03(3)
Cl12 0.23(3) 0.27(3) 0.42(4) -0.09(3) 0.19(3) -0.03(3)
C4C 0.22(3) 0.28(3) 0.43(4) -0.07(4) 0.13(3) -0.06(3)
C76B 0.25(3) 0.21(3) 0.28(3) 0.00(2) 0.13(3) -0.15(2)

loop_
_atom_type_symbol
_atom_type_description
_atom_type_scat_dispersion_real
_atom_type_scat_dispersion_imag
_atom_type_scat_source
C C 0.0033 0.0016 'International Tables Vol C Tables 4.2.6.8 and 6.1.1.4'
H H 0.0000 0.0000 'International Tables Vol C Tables 4.2.6.8 and 6.1.1.4'
O O 0.0106 0.0060 'International Tables Vol C Tables 4.2.6.8 and 6.1.1.4'
Cl Cl 0.1484 0.1585 'International Tables Vol C Tables 4.2.6.8 and 6.1.1.4'

loop_
_geom_angle_atom_site_label_1
_geom_angle_atom_site_label_2
_geom_angle_atom_site_label_3
_geom_angle
_geom_angle_site_symmetry_1
_geom_angle_site_symmetry_3
C70 O18 C71 115.5(9) . .
C158 O38 C159 116.6(10) . .
C74 O20 C75 115.8(10) . .
C172 O42 C173 118.9(11) . .
C162 O40 C163 115.7(11) . .
C6 O4 C7 122.6(15) . .
C176 O44 C177 120.0(13) . .
C139 O34 C138 117.9(12) . .
C2 O2 C3 118.5(13) . .
C77 C79 C134 121.3(8) . .
C77 C79 C81 115.6(9) . .
C134 C79 C81 122.9(9) . .
C22 O6 C23 110.9(13) . .
C79 C77 C78 119.9(9) . .
C79 C77 C73 117.4(9) . .
C78 C77 C73 122.6(9) . .
C131 C132 C121 117.7(9) . .
C131 C132 C134 117.1(9) . .
C121 C132 C134 125.0(9) . .
C128 O32 C129 114.1(11) . .
C69 C73 C77 120.8(9) . .
C69 C73 C74 121.5(9) . .
C77 C73 C74 117.7(9) . .
C82 C81 C79 122.7(9) . .
C82 C81 H81 118.7 . .
C79 C81 H81 118.7 . .
C73 C69 C136 120.8(9) . .
C73 C69 C70 120.8(10) . .
C136 C69 C70 118.3(10) . .
C134 C136 C135 118.8(9) . .
C134 C136 C69 119.5(9) . .
C135 C136 C69 121.7(9) . .
C136 C134 C79 117.7(9) . .
C136 C134 C132 119.1(9) . .
C79 C134 C132 123.1(9) . .
C122 C121 C119 116.5(10) . .
C122 C121 C132 120.6(10) . .
C119 C121 C132 122.8(9) . .
C117 C119 C121 124.6(10) . .
C117 C119 H119 117.7 . .
C121 C119 H119 117.7 . .
C187 C185 C186 117.7(10) . .
C187 C185 C184 120.3(11) . .
C186 C185 C184 121.8(11) . .
C124 O30 C25B 115.8(16) . .
C124 O30 C25A 105.8(16) . .
C40 O12 C41B 126.3(14) . .
C46 C48 C47 119.5(10) . .
C46 C48 C49 120.5(10) . .
C47 C48 C49 119.8(9) . .
C166 C168 C170 118.8(8) . .
C166 C168 C180 123.7(9) . .
C170 C168 C180 117.4(10) . .
C40 O11 C41A 113.2(15) . .
C48 C47 C45 122.8(9) . .
C48 C47 H47 118.6 . .
C45 C47 H47 118.6 . .
C51 C49 C50 117.5(10) . .
C51 C49 C48 122.2(9) . .
C50 C49 C48 120.3(9) . .
C12 C14 C13 116.9(9) . .
C12 C14 C15 122.1(10) . .
C13 C14 C15 121.0(9) . .
C26 O8 C27 119.8(15) . .
C165 C166 C155 117.3(10) . .
C165 C166 C168 118.0(9) . .
C155 C166 C168 124.6(9) . .
C78 C80 C82 120.5(9) . .
C78 C80 H80 119.7 . .
C82 C80 H80 119.7 . .
C153 C151 C152 117.9(9) . .
C153 C151 C150 118.0(11) . .
C152 C151 C150 123.9(11) . .
C34 C33 C45 118.7(11) . .
C34 C33 C31 117.4(11) . .
C45 C33 C31 123.9(11) . .
C85 C83 C84 118.4(9) . .
C85 C83 C82 123.6(9) . .
C84 C83 C82 117.8(9) . .
C120 C122 C121 118.8(11) . .
C120 C122 C123 123.7(11) . .
C121 C122 C123 117.5(10) . .
C80 C78 C77 121.6(9) . .
C80 C78 H78 119.2 . .
C77 C78 H78 119.2 . .
C184 C182 C180 124.9(10) . .
C184 C182 H182 117.5 . .
C180 C182 H182 117.5 . .
C155 C156 C154 121.3(10) . 2_646
C155 C156 C157 118.6(10) . .
C154 C156 C157 119.9(11) 2_646 .
C182 C184 C183 119.7(9) . .
C182 C184 C185 121.0(10) . .
C183 C184 C185 119.3(9) . .
C81 C82 C80 119.0(9) . .
C81 C82 C83 119.6(10) . .
C80 C82 C83 121.4(10) . .
C171 C170 C169 123.1(10) . .
C171 C170 C168 120.5(10) . .
C169 C170 C168 116.4(10) . .
C47 C45 C43 117.3(10) . .
C47 C45 C33 124.0(10) . .
C43 C45 C33 118.5(11) . .
C10 C12 C14 121.6(10) . .
C10 C12 H12 119.2 . .
C14 C12 H12 119.2 . .
C180 C179 C181 118.3(10) . .
C180 C179 C175 119.4(9) . .
C181 C179 C175 122.0(11) . .
C156 C155 C166 121.3(9) . .
C156 C155 C153 116.1(9) . 2_646
C166 C155 C153 122.5(10) . 2_646
C127 C123 C122 121.3(10) . .
C127 C123 C124 123.5(12) . .
C122 C123 C124 114.9(11) . .
C151 C153 C155 122.5(10) . 2_656
C151 C153 H153 118.8 . .
C155 C153 H153 118.8 2_656 .
O17 C70 O18 125.0(10) . .
O17 C70 C69 127.6(11) . .
O18 C70 C69 107.4(10) . .
C29 C31 C18 117.2(11) . .
C29 C31 C33 119.6(11) . .
C18 C31 C33 123.2(10) . .
C135 C133 C131 120.3(10) . .
C135 C133 H133 119.8 . .
C131 C133 H133 119.8 . .
C104 O26 C05A 113(3) . .
C104 O26 C05B 117(2) . .
C44 C43 C45 118.1(11) . .
C44 C43 C39 123.4(12) . .
C45 C43 C39 118.4(11) . .
C119 C117 C118 117.4(11) . .
C119 C117 C116 121.9(11) . .
C118 C117 C116 120.6(11) . .
C123 C127 C131 120.8(11) . .
C123 C127 C128 120.6(11) . .
C131 C127 C128 118.4(11) . .
C15 C16 C18 121.6(10) . .
C15 C16 H16 119.2 . .
C18 C16 H16 119.2 . .
C166 C165 C167 120.5(10) . .
C166 C165 C161 119.1(10) . .
C167 C165 C161 120.4(10) . .
C132 C131 C133 119.4(10) . .
C132 C131 C127 119.7(10) . .
C133 C131 C127 120.7(11) . .
C133 C135 C136 121.8(9) . .
C133 C135 H135 119.1 . .
C136 C135 H135 119.1 . .
C161 C157 C156 119.7(11) . .
C161 C157 C158 120.6(10) . .
C156 C157 C158 119.5(11) . .
C182 C180 C179 116.3(9) . .
C182 C180 C168 124.7(10) . .
C179 C180 C168 119.0(9) . .
C1 C5 C9 119.5(10) . .
C1 C5 C6 119.8(10) . .
C9 C5 C6 120.3(10) . .
C20 C18 C16 117.6(11) . .
C20 C18 C31 120.2(10) . .
C16 C18 C31 122.0(11) . .
C175 C171 C170 120.8(10) . .
C175 C171 C172 117.5(11) . .
C170 C171 C172 121.7(10) . .
O19 C74 O20 123.5(10) . .
O19 C74 C73 126.1(9) . .
O20 C74 C73 110.3(10) . .
C167 C169 C170 123.8(10) . .
C167 C169 H169 118.1 . .
C170 C169 H169 118.1 . .
C10 C9 C11 120.7(9) . .
C10 C9 C5 120.3(10) . .
C11 C9 C5 118.8(10) . .
C157 C161 C165 120.9(10) . .
C157 C161 C162 121.9(10) . .
C165 C161 C162 117.0(10) . .
C53 C51 C49 121.6(10) . .
C53 C51 H51 119.2 . .
C49 C51 H51 119.2 . .
C169 C167 C165 119.9(10) . .
C169 C167 H167 120.0 . .
C165 C167 H167 120.0 . .
C154 C152 C151 122.5(10) . .
C154 C152 H152 118.7 . .
C151 C152 H152 118.7 . .
C149 C150 C148 118.2(10) . 2_656
C149 C150 C151 123.2(9) . .
C148 C150 C151 118.6(10) 2_656 .
C13 C11 C9 116.4(10) . .
C13 C11 C67 123.2(10) . .
C9 C11 C67 120.4(10) . .
C181 C183 C184 117.6(9) . .
C181 C183 H183 121.2 . .
C184 C183 H183 121.2 . .
C46 C44 C43 120.7(10) . .
C46 C44 H44 119.6 . .
C43 C44 H44 119.6 . .
C150 C148 C146 122.0(10) 2_646 .
C150 C148 H148 119.0 2_646 .
C146 C148 H148 119.0 . .
C114 C116 C115 116.9(11) . .
C114 C116 C117 123.2(10) . .
C115 C116 C117 119.5(11) . .
C12 C10 C9 120.2(9) . .
C12 C10 H10 119.9 . .
C9 C10 H10 119.9 . .
C16 C15 C17 118.5(9) . .
C16 C15 C14 118.9(10) . .
C17 C15 C14 122.5(11) . .
C49 C50 C52 123.6(10) . .
C49 C50 H50 118.2 . .
C52 C50 H50 118.2 . .
C11 C13 C14 123.3(9) . .
C11 C13 H13 118.3 . .
C14 C13 H13 118.3 . .
C48 C46 C44 120.6(10) . .
C48 C46 H46 119.7 . .
C44 C46 H46 119.7 . .
C171 C175 C179 119.9(11) . .
C171 C175 C176 121.9(11) . .
C179 C175 C176 117.8(10) . .
C183 C181 C179 122.3(10) . .
C183 C181 H181 118.8 . .
C179 C181 H181 118.8 . .
C113 C115 C116 120.1(11) . .
C113 C115 H115 120.0 . .
C116 C115 H115 120.0 . .
C185 C187 C189 122.6(11) . .
C185 C187 H187 118.7 . .
C189 C187 H187 118.7 . .
O31 C128 O32 123.7(13) . .
O31 C128 C127 126.5(12) . .
O32 C128 C127 109.8(13) . .
C35 C34 C33 119.7(11) . .
C35 C34 C32 119.6(14) . .
C33 C34 C32 120.7(13) . .
C17 C19 C20 119.8(10) . .
C17 C19 H19 120.1 . .
C20 C19 H19 120.1 . .
C50 C52 C54 116.4(10) . .
C50 C52 C65 123.9(10) . .
C54 C52 C65 119.6(11) . .
C35 C39 C43 120.2(11) . .
C35 C39 C40 122.2(12) . .
C43 C39 C40 117.4(12) . .
C152 C154 C156 119.0(10) . 2_656
C152 C154 H154 120.5 . .
C156 C154 H154 120.5 2_656 .
C145 C146 C148 116.9(9) 2_646 .
C145 C146 C202 121.3(10) 2_646 .
C148 C146 C202 121.8(11) . .
C36 O10 C37 114.1(13) . .
C190 C189 C187 116.9(12) . .
C190 C189 C200 119.4(12) . .
C187 C189 C200 123.6(12) . .
C122 C120 C118 122.6(11) . .
C122 C120 H120 118.7 . .
C118 C120 H120 118.7 . .
C31 C29 C25 119.5(12) . .
C31 C29 C30 117.1(12) . .
C25 C29 C30 123.4(14) . .
O41 C172 O42 123.7(11) . .
O41 C172 C171 123.5(12) . .
O42 C172 C171 112.8(12) . .
C5 C1 C68 121.1(9) . .
C5 C1 C2 119.6(11) . .
C68 C1 C2 119.3(11) . .
O3 C6 O4 123.9(13) . .
O3 C6 C5 123.8(14) . .
O4 C6 C5 112.3(12) . .
O43 C176 O44 125.5(15) . .
O43 C176 C175 123.2(16) . .
O44 C176 C175 111.2(14) . .
C68 C67 C65 120.4(11) . .
C68 C67 C11 116.5(10) . .
C65 C67 C11 123.0(10) . .
C140 C204 C202 118.7(10) 2_646 .
C140 C204 C203 123.7(12) 2_646 .
C202 C204 C203 117.6(12) . .
C199 C200 C202 119.9(12) . .
C199 C200 C189 117.1(12) . .
C202 C200 C189 122.9(10) . .
C39 C35 C34 121.5(12) . .
C39 C35 C36 117.8(13) . .
C34 C35 C36 120.6(13) . .
C53 C54 C55 122.3(11) . .
C53 C54 C52 119.0(11) . .
C55 C54 C52 118.7(11) . .
O37 C158 O38 125.1(12) . .
O37 C158 C157 122.5(12) . .
O38 C158 C157 112.4(10) . .
C116 C114 C112 122.4(11) . .
C116 C114 H114 118.8 . .
C112 C114 H114 118.8 . .
C201 C199 C195 123.0(12) . .
C201 C199 C200 116.9(13) . .
C195 C199 C200 119.9(12) . .
O39 C162 O40 125.7(12) . .
O39 C162 C161 130.1(12) . .
O40 C162 C161 104.2(11) . .
C83 C84 C86 120.9(10) . .
C83 C84 H84 119.5 . .
C86 C84 H84 119.5 . .
C189 C190 C188 118.6(11) . .
C189 C190 C191 119.8(13) . .
C188 C190 C191 121.6(13) . .
C19 C17 C15 121.1(11) . .
C19 C17 H17 119.5 . .
C15 C17 H17 119.5 . .
C18 C20 C19 119.8(10) . .
C18 C20 C21 119.4(12) . .
C19 C20 C21 120.7(13) . .
C120 C118 C117 119.1(11) . .
C120 C118 H118 120.4 . .
C117 C118 H118 120.4 . .
C87 C85 C83 121.9(10) . .
C87 C85 H85 119.0 . .
C83 C85 H85 119.0 . .
C51 C53 C54 120.6(10) . .
C51 C53 H53 119.7 . .
C54 C53 H53 119.7 . .
O1 C2 O2 125.0(13) . .
O1 C2 C1 121.6(15) . .
O2 C2 C1 113.4(14) . .
C188 C186 C185 120.0(11) . .
C188 C186 H186 120.0 . .
C185 C186 H186 120.0 . .
C204 C202 C146 116.7(11) . .
C204 C202 C200 118.2(10) . .
C146 C202 C200 125.1(10) . .
C67 C68 C66 117.8(11) . .
C67 C68 C1 119.9(11) . .
C66 C68 C1 122.0(11) . .
C150 C149 C147 122.6(10) . .
C150 C149 H149 118.7 . .
C147 C149 H149 118.7 . .
C25 C21 C20 119.7(12) . .
C25 C21 C22 119.6(13) . .
C20 C21 C22 120.2(14) . .
C111 C113 C115 122.9(11) . .
C111 C113 H113 118.5 . .
C115 C113 H113 118.5 . .
C63 C65 C67 118.7(10) . .
C63 C65 C52 117.2(10) . .
C67 C65 C52 124.0(11) . .
O29 C124 O30 125.2(12) . .
O29 C124 C123 128.3(11) . .
O30 C124 C123 106.5(12) . .
C186 C188 C190 122.5(12) . .
C186 C188 H188 118.7 . .
C190 C188 H188 118.8 . .
C113 C111 C112 117.6(12) . .
C113 C111 C107 124.7(12) . .
C112 C111 C107 117.7(12) . .
C88 C86 C84 118.8(11) . .
C88 C86 C98 120.1(10) . .
C84 C86 C98 120.6(11) . .
C142 O36 C143 116.1(13) . .
C191 C195 C199 121.9(11) . .
C191 C195 C196 119.0(15) . .
C199 C195 C196 119.0(15) . .
C108 O28 C109 119(3) . .
C21 C25 C29 120.9(12) . .
C21 C25 C26 120.4(15) . .
C29 C25 C26 118.6(16) . .
C85 C87 C88 119.9(10) . .
C85 C87 H87 120.0 . .
C88 C87 H87 120.0 . .
C98 C100 C102 119.9(11) . .
C98 C100 C112 124.4(12) . .
C102 C100 C112 115.8(11) . .
O5 C22 O6 124.9(16) . .
O5 C22 C21 124.2(18) . .
O6 C22 C21 110.8(14) . .
C114 C112 C111 117.9(12) . .
C114 C112 C100 121.9(12) . .
C111 C112 C100 120.0(13) . .
O11 C40 O12 128.1(13) . .
O11 C40 C39 115.2(12) . .
O12 C40 C39 116.7(14) . .
C195 C191 C190 120.0(13) . .
C195 C191 C192 110.7(13) . .
C190 C191 C192 129.0(14) . .
C86 C88 C87 118.0(10) . .
C86 C88 C89 119.2(12) . .
C87 C88 C89 122.7(11) . .
C56 O14 C57 105(2) . .
O13 C56 O14 125(2) . .
O13 C56 C55 116(3) . .
O14 C56 C55 119(2) . .
C30 C32 C34 118.4(13) . .
C30 C32 H32 120.8 . .
C34 C32 H32 120.8 . .
C141 C140 C204 122.9(11) . 2_656
C141 C140 C139 117.2(13) . .
C204 C140 C139 119.9(12) 2_656 .
C103 C102 C101 121.6(13) . .
C103 C102 C100 121.6(12) . .
C101 C102 C100 116.6(13) . .
C201 C203 C204 120.4(11) . .
C201 C203 H203 119.8 . .
C204 C203 H203 119.8 . .
C32 C30 C29 123.0(12) . .
C32 C30 H30 118.5 . .
C29 C30 H30 118.5 . .
C203 C201 C199 123.4(12) . .
C203 C201 H201 118.3 . .
C199 C201 H201 118.3 . .
C146 C145 C147 120.6(10) 2_656 .
C146 C145 C141 116.3(10) 2_656 .
C147 C145 C141 123.1(12) . .
C72 C71 O18 111.4(11) . .
C72 C71 H71A 109.4 . .
O18 C71 H71A 109.4 . .
C72 C71 H71B 109.4 . .
O18 C71 H71B 109.4 . .
H71A C71 H71B 108.0 . .
C140 C141 C145 120.3(11) . .
C140 C141 C142 119.7(12) . .
C145 C141 C142 119.8(11) . .
C100 C98 C97 118.5(12) . .
C100 C98 C86 124.6(10) . .
C97 C98 C86 116.7(11) . .
O46 C192 O45 118(2) . .
O46 C192 C191 109.6(16) . .
O45 C192 C191 101.0(18) . .
C59 C55 C54 119.9(12) . .
C59 C55 C56 120.4(13) . .
C54 C55 C56 119.6(13) . .
C149 C147 C145 118.9(11) . .
C149 C147 H147 120.5 . .
C145 C147 H147 120.5 . .
O33 C139 O34 125.1(16) . .
O33 C139 C140 121.3(18) . .
O34 C139 C140 113.6(14) . .
O38 C159 C160 107.4(13) . .
O38 C159 H15A 110.2 . .
C160 C159 H15A 110.2 . .
O38 C159 H15B 110.2 . .
C160 C159 H15B 110.2 . .
H15A C159 H15B 108.5 . .
C138 C137 H13A 109.5 . .
C138 C137 H13B 109.5 . .
H13A C137 H13B 109.5 . .
C138 C137 H13C 109.5 . .
H13A C137 H13C 109.5 . .
H13B C137 H13C 109.5 . .
O9 C36 O10 123.6(15) . .
O9 C36 C35 124.8(14) . .
O10 C36 C35 111.5(13) . .
O25 C104 O26 123.9(17) . .
O25 C104 C103 123.3(18) . .
O26 C104 C103 112.7(15) . .
C99 C97 C93 125.0(12) . .
C99 C97 C98 117.8(13) . .
C93 C97 C98 117.1(12) . .
C99 C101 C102 120.5(13) . .
C99 C101 H101 119.8 . .
C102 C101 H101 119.8 . .
C107 C103 C102 119.7(13) . .
C107 C103 C104 119.4(13) . .
C102 C103 C104 120.8(14) . .
O7 C26 O8 122.6(14) . .
O7 C26 C25 122.1(15) . .
O8 C26 C25 115.3(16) . .
O20 C75 C76A 107.4(16) . .
O20 C75 C76B 113(4) . .
O20 C75 H75A 110.2 . .
C76A C75 H75A 110.2 . .
O20 C75 H75B 110.2 . .
C76A C75 H75B 110.2 . .
H75A C75 H75B 108.5 . .
C64 C66 C68 122.2(12) . .
C64 C66 H66 118.9 . .
C68 C66 H66 118.9 . .
O35 C142 O36 125.1(18) . .
O35 C142 C141 126.0(17) . .
O36 C142 C141 108.8(14) . .
C103 C107 C108 120.5(17) . .
C103 C107 C111 123.6(12) . .
C108 C107 C111 115.5(15) . .
O47B C196 O48B 121(3) . .
O47A C196 O48A 114(4) . .
O47A C196 C195 133(4) . .
O47B C196 C195 119(3) . .
O48B C196 C195 115.4(17) . .
O48A C196 C195 112.7(14) . .
C101 C99 C97 123.7(12) . .
C101 C99 H99 118.2 . .
C97 C99 H99 118.2 . .
C60 C59 C55 119.0(17) . .
C60 C59 C63 118.9(17) . .
C55 C59 C63 122.0(12) . .
O34 C138 C137 107.9(12) . .
O34 C138 H13D 110.1 . .
C137 C138 H13D 110.1 . .
O34 C138 H13E 110.1 . .
C137 C138 H13E 110.1 . .
H13D C138 H13E 108.4 . .
C89 C93 C97 124.1(11) . .
C89 C93 C94 122.7(14) . .
C97 C93 C94 113.0(13) . .
C65 C63 C64 118.4(12) . .
C65 C63 C59 119.1(12) . .
C64 C63 C59 122.4(14) . .
C164 C163 O40 108.2(13) . .
C164 C163 H16A 110.1 . .
O40 C163 H16A 110.1 . .
C164 C163 H16B 110.1 . .
O40 C163 H16B 110.1 . .
H16A C163 H16B 108.4 . .
O26 C05A C06A 108(4) . .
O26 C05A H05A 110.1 . .
C06A C05A H05A 110.1 . .
O26 C05A H05B 110.1 . .
C06A C05A H05B 110.1 . .
H05A C05A H05B 108.4 . .
C93 C89 C90 115.8(14) . .
C93 C89 C88 119.1(12) . .
C90 C89 C88 122.7(16) . .
O28 C108 O27 123(3) . .
O28 C108 C107 124(3) . .
O27 C108 C107 114(3) . .
O44 C177 C178 112.6(13) . .
O44 C177 H17A 109.1 . .
C178 C177 H17A 109.1 . .
O44 C177 H17B 109.1 . .
C178 C177 H17B 109.1 . .
H17A C177 H17B 107.8 . .
C66 C64 C63 120.5(13) . .
C66 C64 H64 119.7 . .
C63 C64 H64 119.7 . .
C8B C7 O4 116(4) . .
O4 C7 C8A 110(3) . .
O4 C7 H7A 109.6 . .
C8A C7 H7A 109.6 . .
O4 C7 H7B 109.6 . .
C8A C7 H7B 109.6 . .
H7A C7 H7B 108.1 . .
O2 C3 C4 101.8(16) . .
O2 C3 H3A 111.4 . .
C4 C3 H3A 111.4 . .
O2 C3 H3B 111.4 . .
C4 C3 H3B 111.4 . .
H3A C3 H3B 109.3 . .
C174 C173 O42 110.2(14) . .
C174 C173 H73D 109.6 . .
O42 C173 H73D 109.6 . .
C174 C173 H73E 109.6 . .
O42 C173 H73E 109.6 . .
H73D C173 H73E 108.1 . .
C71 C72 H72A 109.5 . .
C71 C72 H72B 109.5 . .
H72A C72 H72B 109.5 . .
C71 C72 H72C 109.5 . .
H72A C72 H72C 109.5 . .
H72B C72 H72C 109.5 . .
C177 C178 H17C 109.5 . .
C177 C178 H17D 109.5 . .
H17C C178 H17D 109.5 . .
C177 C178 H17E 109.5 . .
H17C C178 H17E 109.5 . .
H17D C178 H17E 109.5 . .
O32 C129 C130 101.7(15) . .
O32 C129 H12A 111.4 . .
C130 C129 H12A 111.4 . .
O32 C129 H12B 111.4 . .
C130 C129 H12B 111.4 . .
H12A C129 H12B 109.3 . .
C159 C160 H16C 109.5 . .
C159 C160 H16D 109.5 . .
H16C C160 H16D 109.5 . .
C159 C160 H16E 109.5 . .
H16C C160 H16E 109.5 . .
H16D C160 H16E 109.5 . .
C159 C160 H16F 109.5 . .
H16C C160 H16F 141.1 . .
H16D C160 H16F 56.3 . .
H16E C160 H16F 56.3 . .
C159 C160 H16G 109.5 . .
H16C C160 H16G 56.3 . .
H16D C160 H16G 141.1 . .
H16E C160 H16G 56.3 . .
H16F C160 H16G 109.5 . .
C159 C160 H16H 109.5 . .
H16C C160 H16H 56.3 . .
H16D C160 H16H 56.3 . .
H16E C160 H16H 141.1 . .
H16F C160 H16H 109.5 . .
H16G C160 H16H 109.5 . .
O6 C23 C24 102.4(17) . .
O6 C23 H23A 111.3 . .
C24 C23 H23A 111.3 . .
O6 C23 H23B 111.3 . .
C24 C23 H23B 111.3 . .
H23A C23 H23B 109.2 . .
C173 C174 H74F 109.5 . .
C173 C174 H74D 109.5 . .
H74F C174 H74D 109.5 . .
C173 C174 H74E 109.5 . .
H74F C174 H74E 109.5 . .
H74D C174 H74E 109.5 . .
O36 C143 C144 100.1(14) . .
O36 C143 H14A 111.7 . .
C144 C143 H14A 111.7 . .
O36 C143 H14B 111.7 . .
C144 C143 H14B 111.7 . .
H14A C143 H14B 109.5 . .
C143 C144 H14C 109.5 . .
C143 C144 H14D 109.5 . .
H14C C144 H14D 109.5 . .
C143 C144 H14E 109.5 . .
H14C C144 H14E 109.5 . .
H14D C144 H14E 109.5 . .
C163 C164 H16I 109.5 . .
C163 C164 H16J 109.5 . .
H16I C164 H16J 109.5 . .
C163 C164 H16K 109.5 . .
H16I C164 H16K 109.5 . .
H16J C164 H16K 109.5 . .
O8 C27 C28 108.4(16) . .
O8 C27 H27A 110.0 . .
C28 C27 H27A 110.0 . .
O8 C27 H27B 110.0 . .
C28 C27 H27B 110.0 . .
H27A C27 H27B 108.4 . .
C05A C06A H06A 109.5 . .
C05A C06A H06B 109.5 . .
H06A C06A H06B 109.5 . .
C05A C06A H06C 109.5 . .
H06A C06A H06C 109.5 . .
H06B C06A H06C 109.5 . .
C3 C4 H4A 109.5 . .
C3 C4 H4B 109.5 . .
H4A C4 H4B 109.5 . .
C3 C4 H4C 109.5 . .
H4A C4 H4C 109.5 . .
H4B C4 H4C 109.5 . .
O28 C109 C110 107.9(18) . .
O28 C109 H10A 110.1 . .
C110 C109 H10A 110.1 . .
O28 C109 H10B 110.1 . .
C110 C109 H10B 110.1 . .
H10A C109 H10B 108.4 . .
O11 C41A C42A 98(2) . .
O11 C41A H41A 112.1 . .
C42A C41A H41A 112.1 . .
O11 C41A H41B 112.1 . .
C42A C41A H41B 112.1 . .
H41A C41A H41B 109.8 . .
O14 C57 C58 94.6(17) . .
O14 C57 H57A 112.8 . .
C58 C57 H57A 112.8 . .
O14 C57 H57B 112.8 . .
C58 C57 H57B 112.8 . .
H57A C57 H57B 110.3 . .
Cl3B C1C Cl2B 118(4) . .
Cl3B C1C Cl1B 102(2) . .
Cl2B C1C Cl1B 103(3) . .
Cl3B C1C H20B 110.9 . .
Cl2B C1C H20B 110.9 . .
Cl1B C1C H20B 110.9 . .
C27 C28 H28A 109.5 . .
C27 C28 H28B 109.5 . .
H28A C28 H28B 109.5 . .
C27 C28 H28C 109.5 . .
H28A C28 H28C 109.5 . .
H28B C28 H28C 109.5 . .
C192 O45 C193 139.4(19) . .
C109 C110 H11A 109.5 . .
C109 C110 H11B 109.5 . .
H11A C110 H11B 109.5 . .
C109 C110 H11C 109.5 . .
H11A C110 H11C 109.5 . .
H11B C110 H11C 109.5 . .
C75 C76A H76A 109.5 . .
C75 C76A H76B 109.5 . .
H76A C76A H76B 109.5 . .
C75 C76A H76C 109.5 . .
H76A C76A H76C 109.5 . .
H76B C76A H76C 109.5 . .
C41A C42A H42A 109.5 . .
C41A C42A H42B 109.5 . .
H42A C42A H42B 109.5 . .
C41A C42A H42C 109.5 . .
H42A C42A H42C 109.5 . .
H42B C42A H42C 109.5 . .
C193 C194 H19A 109.5 . .
C193 C194 H19B 109.5 . .
H19A C194 H19B 109.5 . .
C193 C194 H19C 109.5 . .
H19A C194 H19C 109.5 . .
H19B C194 H19C 109.5 . .
C57 C58 H58A 109.5 . .
C57 C58 H58B 109.5 . .
H58A C58 H58B 109.5 . .
C57 C58 H58C 109.5 . .
H58A C58 H58C 109.5 . .
H58B C58 H58C 109.5 . .
C129 C130 H13F 109.5 . .
C129 C130 H13G 109.5 . .
H13F C130 H13G 109.5 . .
C129 C130 H13H 109.5 . .
H13F C130 H13H 109.5 . .
H13G C130 H13H 109.5 . .
C194 C193 O45 103(2) . .
C194 C193 H19D 111.1 . .
O45 C193 H19D 111.1 . .
C194 C193 H19E 111.1 . .
O45 C193 H19E 111.1 . .
H19D C193 H19E 109.1 . .
C7 C8A H8A1 109.5 . .
C7 C8A H8A2 109.5 . .
H8A1 C8A H8A2 109.5 . .
C7 C8A H8A3 109.5 . .
H8A1 C8A H8A3 109.5 . .
H8A2 C8A H8A3 109.5 . .
C23 C24 H24A 109.5 . .
C23 C24 H24B 109.5 . .
H24A C24 H24B 109.5 . .
C23 C24 H24C 109.5 . .
H24A C24 H24C 109.5 . .
H24B C24 H24C 109.5 . .
C41B C42B H42D 109.5 . .
C41B C42B H42E 109.4 . .
H42D C42B H42E 109.5 . .
C41B C42B H42F 109.5 . .
H42D C42B H42F 109.5 . .
H42E C42B H42F 109.5 . .
O12 C41B C42B 111.4(19) . .
O12 C41B H41C 109.3 . .
C42B C41B H41C 109.4 . .
O12 C41B H41D 109.3 . .
C42B C41B H41D 109.3 . .
H41C C41B H41D 108.0 . .
C7 C8B H8B1 109.4 . .
C7 C8B H8B2 109.5 . .
H8B1 C8B H8B2 109.5 . .
C7 C8B H8B3 109.5 . .
H8B1 C8B H8B3 109.5 . .
H8B2 C8B H8B3 109.5 . .
Cl4 C2D Cl5A 126(2) . .
Cl4 C2D Cl6 101.9(14) . .
Cl5A C2D Cl6 131(2) . .
Cl4 C2D H2D 93.8 . .
Cl5A C2D H2D 93.8 . .
Cl6 C2D H2D 93.8 . .
C26A C25A O30 103(3) . .
C26A C25A H25A 111.2 . .
O30 C25A H25A 111.1 . .
C26A C25A H25B 111.1 . .
O30 C25A H25B 111.2 . .
H25A C25A H25B 109.1 . .
C25A C26A H26A 109.5 . .
C25A C26A H26B 109.5 . .
H26A C26A H26B 109.5 . .
C25A C26A H26C 109.5 . .
H26A C26A H26C 109.5 . .
H26B C26A H26C 109.5 . .
O48A C97A C98A 106(2) . .
O48A C97A H97A 110.6 . .
C98A C97A H97A 110.6 . .
O48A C97A H97B 110.6 . .
C98A C97A H97B 110.6 . .
H97A C97A H97B 108.8 . .
C196 O48A C97A 118.4(19) . .
C26B C25B O30 113(2) . .
C26B C25B H25C 109.1 . .
O30 C25B H25C 109.1 . .
C26B C25B H25D 109.1 . .
O30 C25B H25D 109.1 . .
H25C C25B H25D 107.8 . .
C25B C26B H26D 109.5 . .
C25B C26B H26E 109.5 . .
H26D C26B H26E 109.5 . .
C25B C26B H26F 109.5 . .
H26D C26B H26F 109.5 . .
H26E C26B H26F 109.5 . .
O48B C97B C98B 88(3) . .
O48B C97B H97C 114.0 . .
C98B C97B H97C 114.0 . .
O48B C97B H97D 114.0 . .
C98B C97B H97D 114.0 . .
H97C C97B H97D 111.2 . .
C196 O48B C97B 109(2) . .
C05B C06B H06D 109.5 . .
C05B C06B H06E 109.5 . .
H06D C06B H06E 109.5 . .
C05B C06B H06F 109.5 . .
H06D C06B H06F 109.5 . .
H06E C06B H06F 109.5 . .
C06B C05B O26 104(3) . .
C06B C05B H05C 110.9 . .
O26 C05B H05C 110.9 . .
C06B C05B H05D 110.9 . .
O26 C05B H05D 110.9 . .
H05C C05B H05D 109.0 . .
C91 C92 H92A 109.5 . .
C91 C92 H92B 109.5 . .
H92A C92 H92B 109.5 . .
C91 C92 H92C 109.5 . .
H92A C92 H92C 109.5 . .
H92B C92 H92C 109.5 . .
C92 C91 O21 98.2(19) . .
C92 C91 H91A 112.1 . .
O21 C91 H91A 112.1 . .
C92 C91 H91B 112.1 . .
O21 C91 H91B 112.1 . .
H91A C91 H91B 109.8 . .
C90 O21 C91 121.6(17) . .
O10 C37 C38 103.2(16) . .
O10 C37 H37A 111.1 . .
C38 C37 H37A 111.1 . .
O10 C37 H37B 111.1 . .
C38 C37 H37B 111.1 . .
H37A C37 H37B 109.1 . .
C37 C38 H38A 109.5 . .
C37 C38 H38B 109.5 . .
H38A C38 H38B 109.5 . .
C37 C38 H38C 109.5 . .
H38A C38 H38C 109.5 . .
H38B C38 H38C 109.5 . .
C97A C98A H98A 109.5 . .
C97A C98A H98B 109.5 . .
H98A C98A H98B 109.5 . .
C97A C98A H98C 109.5 . .
H98A C98A H98C 109.5 . .
H98B C98A H98C 109.5 . .
O15 C60 C59 137(3) . .
O15 C60 O16 113(3) . .
C59 C60 O16 109(2) . .
O16 C61 C62 103(2) . .
O16 C61 H61A 111.3 . .
C62 C61 H61A 111.3 . .
O16 C61 H61B 111.3 . .
C62 C61 H61B 111.3 . .
H61A C61 H61B 109.2 . .
C61 C62 H62A 109.5 . .
C61 C62 H62B 109.5 . .
H62A C62 H62B 109.5 . .
C61 C62 H62C 109.5 . .
H62A C62 H62C 109.5 . .
H62B C62 H62C 109.5 . .
C60 O16 C61 125(2) . .
C97B C98B H98D 109.5 . .
C97B C98B H98E 109.5 . .
H98D C98B H98E 109.5 . .
C97B C98B H98F 109.5 . .
H98D C98B H98F 109.5 . .
H98E C98B H98F 109.5 . .
Cl6 C2C Cl4 102.5(12) . .
Cl6 C2C Cl5B 113.4(17) . .
Cl4 C2C Cl5B 143.7(18) . .
Cl6 C2C H2C 92.0 . .
Cl4 C2C H2C 92.0 . .
Cl5B C2C H2C 92.0 . .
C96A C95 O24 104(3) . .
O24 C95 C96B 140(3) . .
C96A C95 H95A 111.0 . .
O24 C95 H95A 111.0 . .
C96A C95 H95B 111.0 . .
O24 C95 H95B 111.1 . .
H95A C95 H95B 109.0 . .
C95 C96B H96A 109.5 . .
C95 C96B H96B 109.5 . .
H96A C96B H96B 109.5 . .
C95 C96B H96C 109.5 . .
H96A C96B H96C 109.5 . .
H96B C96B H96C 109.5 . .
O23 C94 O24 118.0(16) . .
O23 C94 C93 135(2) . .
O24 C94 C93 106.9(16) . .
C94 O24 C95 108.9(18) . .
O22 C90 O21 97.4(19) . .
O22 C90 C89 136(2) . .
O21 C90 C89 124.5(18) . .
C95 C96A H96D 109.5 . .
C95 C96A H96E 109.5 . .
H96D C96A H96E 109.5 . .
C95 C96A H96F 109.5 . .
H96D C96A H96F 109.5 . .
H96E C96A H96F 109.5 . .
Cl9 C3C Cl7 116(3) . .
Cl9 C3C Cl8 96(4) . .
Cl7 C3C Cl8 110(6) . .
Cl9 C3C H3C 111.1 . .
Cl7 C3C H3C 111.1 . .
Cl8 C3C H3C 111.2 . .
Cl10 C4C Cl11 106(3) . .
Cl10 C4C Cl12 105(3) . .
Cl11 C4C Cl12 104(3) . .
Cl10 C4C H4C1 113.6 . .
Cl11 C4C H4C1 113.6 . .
Cl12 C4C H4C1 113.6 . .
C75 C76B H76D 109.5 . .
C75 C76B H76E 109.4 . .
H76D C76B H76E 109.5 . .
C75 C76B H76F 109.5 . .
H76D C76B H76F 109.5 . .
H76E C76B H76F 109.5 . .

loop_
_geom_bond_atom_site_label_1
_geom_bond_atom_site_label_2
_geom_bond_distance
_geom_bond_site_symmetry_2
O17 C70 1.214(12) .
O19 C74 1.206(11) .
O18 C70 1.352(12) .
O18 C71 1.451(12) .
O31 C128 1.215(13) .
O38 C158 1.323(13) .
O38 C159 1.448(13) .
O20 C74 1.356(11) .
O20 C75 1.430(15) .
O41 C172 1.212(13) .
O42 C172 1.350(13) .
O42 C173 1.466(14) .
O29 C124 1.158(13) .
O40 C162 1.395(13) .
O40 C163 1.498(14) .
O39 C162 1.113(14) .
O4 C6 1.308(14) .
O4 C7 1.448(17) .
O44 C176 1.312(17) .
O44 C177 1.419(16) .
O1 C2 1.204(14) .
O34 C139 1.292(18) .
O34 C138 1.451(14) .
O2 C2 1.288(15) .
O2 C3 1.414(16) .
C79 C77 1.414(12) .
C79 C134 1.441(12) .
C79 C81 1.448(12) .
O6 C22 1.337(18) .
O6 C23 1.443(19) .
C77 C78 1.416(12) .
C77 C73 1.436(12) .
O43 C176 1.213(16) .
C132 C131 1.395(12) .
C132 C121 1.453(13) .
C132 C134 1.468(12) .
O32 C128 1.345(14) .
O32 C129 1.464(16) .
O3 C6 1.195(13) .
C73 C69 1.356(12) .
C73 C74 1.475(14) .
C81 C82 1.383(12) .
C81 H81 0.9500 .
C69 C136 1.458(13) .
C69 C70 1.535(14) .
C136 C134 1.378(12) .
C136 C135 1.418(13) .
C121 C122 1.422(13) .
C121 C119 1.424(13) .
O9 C36 1.176(14) .
C119 C117 1.365(13) .
C119 H119 0.9500 .
C185 C187 1.351(14) .
C185 C186 1.422(14) .
C185 C184 1.491(14) .
O30 C124 1.365(13) .
O30 C25B 1.47(3) .
O30 C25A 1.61(4) .
O12 C40 1.256(14) .
O12 C41B 1.573(19) .
C48 C46 1.354(13) .
C48 C47 1.371(12) .
C48 C49 1.493(13) .
C168 C166 1.436(13) .
C168 C170 1.438(13) .
C168 C180 1.441(13) .
O11 C40 1.242(15) .
O11 C41A 1.56(2) .
C47 C45 1.392(13) .
C47 H47 0.9500 .
C49 C51 1.382(13) .
C49 C50 1.386(13) .
C14 C12 1.383(13) .
C14 C13 1.400(13) .
C14 C15 1.493(13) .
O8 C26 1.273(16) .
O8 C27 1.452(18) .
O5 C22 1.197(16) .
C166 C165 1.407(12) .
C166 C155 1.436(13) .
C80 C78 1.369(12) .
C80 C82 1.387(13) .
C80 H80 0.9500 .
C151 C153 1.379(13) .
C151 C152 1.410(14) .
C151 C150 1.471(13) .
C33 C34 1.409(14) .
C33 C45 1.440(13) .
C33 C31 1.464(14) .
O25 C104 1.197(16) .
O33 C139 1.202(16) .
C83 C85 1.378(13) .
C83 C84 1.386(13) .
C83 C82 1.514(13) .
C122 C120 1.381(14) .
C122 C123 1.447(14) .
C78 H78 0.9500 .
C182 C184 1.342(12) .
C182 C180 1.386(12) .
C182 H182 0.9500 .
C156 C155 1.411(13) .
C156 C154 1.421(14) 2_646
C156 C157 1.431(13) .
C184 C183 1.412(13) .
C170 C171 1.395(13) .
C170 C169 1.436(14) .
C45 C43 1.421(13) .
C12 C10 1.368(13) .
C12 H12 0.9500 .
C179 C180 1.417(13) .
C179 C181 1.431(13) .
C179 C175 1.447(14) .
C155 C153 1.447(13) 2_646
C123 C127 1.350(14) .
C123 C124 1.529(16) .
C153 C155 1.447(13) 2_656
C153 H153 0.9500 .
C31 C29 1.405(14) .
C31 C18 1.428(14) .
C133 C135 1.338(12) .
C133 C131 1.431(13) .
C133 H133 0.9500 .
O26 C104 1.292(18) .
O26 C05A 1.37(6) .
O26 C05B 1.54(5) .
C43 C44 1.416(14) .
C43 C39 1.456(14) .
C117 C118 1.417(15) .
C117 C116 1.448(14) .
C127 C131 1.450(14) .
C127 C128 1.511(16) .
C16 C15 1.391(13) .
C16 C18 1.418(13) .
C16 H16 0.9500 .
C165 C167 1.410(13) .
C165 C161 1.449(13) .
C135 H135 0.9500 .
C157 C161 1.387(14) .
C157 C158 1.506(16) .
C5 C1 1.362(13) .
C5 C9 1.438(13) .
C5 C6 1.494(16) .
C18 C20 1.397(14) .
C171 C175 1.382(13) .
C171 C172 1.472(15) .
C169 C167 1.312(13) .
C169 H169 0.9500 .
O37 C158 1.197(12) .
C9 C10 1.391(13) .
C9 C11 1.401(13) .
C161 C162 1.546(16) .
C51 C53 1.377(14) .
C51 H51 0.9500 .
C167 H167 0.9500 .
C152 C154 1.363(14) .
C152 H152 0.9500 .
C150 C149 1.368(13) .
C150 C148 1.392(13) 2_656
C11 C13 1.391(13) .
C11 C67 1.463(14) .
C183 C181 1.372(13) .
C183 H183 0.9500 .
C44 C46 1.382(13) .
C44 H44 0.9500 .
C148 C150 1.392(13) 2_646
C148 C146 1.436(13) .
C148 H148 0.9500 .
C116 C114 1.369(14) .
C116 C115 1.419(14) .
C10 H10 0.9500 .
C15 C17 1.393(14) .
C50 C52 1.402(14) .
C50 H50 0.9500 .
C13 H13 0.9500 .
C46 H46 0.9500 .
C175 C176 1.513(17) .
C181 H181 0.9500 .
C115 C113 1.371(14) .
C115 H115 0.9500 .
C187 C189 1.448(15) .
C187 H187 0.9500 .
C34 C35 1.407(15) .
C34 C32 1.438(16) .
C19 C17 1.384(14) .
C19 C20 1.414(15) .
C19 H19 0.9500 .
C52 C54 1.429(15) .
C52 C65 1.470(14) .
C39 C35 1.351(15) .
C39 C40 1.537(17) .
C154 C156 1.421(14) 2_656
C154 H154 0.9500 .
C146 C145 1.399(14) 2_646
C146 C202 1.451(14) .
O10 C36 1.319(15) .
O10 C37 1.464(18) .
C189 C190 1.388(15) .
C189 C200 1.462(16) .
C120 C118 1.407(15) .
C120 H120 0.9500 .
C29 C25 1.454(17) .
C29 C30 1.455(17) .
C1 C68 1.457(15) .
C1 C2 1.513(16) .
O35 C142 1.077(16) .
C67 C68 1.374(13) .
C67 C65 1.413(14) .
C204 C140 1.376(15) 2_646
C204 C202 1.411(14) .
C204 C203 1.445(15) .
C200 C199 1.428(15) .
C200 C202 1.451(15) .
C35 C36 1.502(18) .
C54 C53 1.405(15) .
C54 C55 1.410(16) .
C114 C112 1.417(15) .
C114 H114 0.9500 .
C199 C201 1.384(16) .
C199 C195 1.401(16) .
C84 C86 1.418(14) .
C84 H84 0.9500 .
C190 C188 1.400(15) .
C190 C191 1.438(16) .
C17 H17 0.9500 .
C20 C21 1.440(15) .
C118 H118 0.9500 .
C85 C87 1.363(13) .
C85 H85 0.9500 .
C53 H53 0.9500 .
C186 C188 1.350(14) .
C186 H186 0.9500 .
O7 C26 1.250(17) .
C68 C66 1.402(15) .
C149 C147 1.390(14) .
C149 H149 0.9500 .
C21 C25 1.338(16) .
C21 C22 1.490(19) .
C113 C111 1.365(15) .
C113 H113 0.9500 .
C65 C63 1.392(15) .
C188 H188 0.9500 .
C111 C112 1.418(16) .
C111 C107 1.450(17) .
C86 C88 1.383(15) .
C86 C98 1.455(15) .
O36 C142 1.381(18) .
O36 C143 1.489(18) .
C195 C191 1.352(17) .
C195 C196 1.460(18) .
O28 C108 1.15(3) .
O28 C109 1.48(2) .
C25 C26 1.478(18) .
C87 C88 1.432(15) .
C87 H87 0.9500 .
C100 C98 1.414(15) .
C100 C102 1.464(16) .
C100 C112 1.487(16) .
C191 C192 1.66(2) .
C88 C89 1.447(17) .
O14 C56 1.30(3) .
O14 C57 1.548(17) .
C56 O13 1.20(2) .
C56 C55 1.51(2) .
C32 C30 1.362(17) .
C32 H32 0.9500 .
C140 C141 1.365(15) .
C140 C204 1.376(15) 2_656
C140 C139 1.518(19) .
C102 C103 1.410(16) .
C102 C101 1.437(16) .
O27 C108 1.43(3) .
C203 C201 1.376(16) .
C203 H203 0.9500 .
C30 H30 0.9500 .
C201 H201 0.9500 .
C145 C146 1.399(14) 2_656
C145 C147 1.413(14) .
C145 C141 1.440(15) .
C71 C72 1.420(17) .
C71 H71A 0.9900 .
C71 H71B 0.9900 .
C141 C142 1.545(16) .
C98 C97 1.451(16) .
C192 O46 1.15(2) .
C192 O45 1.22(2) .
C55 C59 1.390(18) .
C147 H147 0.9500 .
C159 C160 1.47(2) .
C159 H15A 0.9900 .
C159 H15B 0.9900 .
C137 C138 1.466(17) .
C137 H13A 0.9800 .
C137 H13B 0.9800 .
C137 H13C 0.9800 .
C104 C103 1.468(19) .
C97 C99 1.393(17) .
C97 C93 1.397(18) .
C101 C99 1.369(17) .
C101 H101 0.9500 .
C103 C107 1.349(17) .
C75 C76A 1.46(3) .
C75 C76B 1.53(12) .
C75 H75A 0.9900 .
C75 H75B 0.9900 .
C66 C64 1.335(16) .
C66 H66 0.9500 .
C107 C108 1.45(3) .
C196 O47A 1.16(2) .
C196 O47B 1.17(2) .
C196 O48B 1.413(18) .
C196 O48A 1.433(16) .
C99 H99 0.9500 .
C59 C60 1.38(3) .
C59 C63 1.424(18) .
C138 H13D 0.9900 .
C138 H13E 0.9900 .
C93 C89 1.339(18) .
C93 C94 1.458(15) .
C63 C64 1.409(17) .
C163 C164 1.46(2) .
C163 H16A 0.9900 .
C163 H16B 0.9900 .
C05A C06A 1.55(5) .
C05A H05A 0.9900 .
C05A H05B 0.9900 .
C89 C90 1.39(2) .
C177 C178 1.444(19) .
C177 H17A 0.9900 .
C177 H17B 0.9900 .
C64 H64 0.9500 .
C7 C8B 1.29(8) .
C7 C8A 1.46(4) .
C7 H7A 0.9900 .
C7 H7B 0.9900 .
C3 C4 1.53(3) .
C3 H3A 0.9900 .
C3 H3B 0.9900 .
C173 C174 1.44(2) .
C173 H73D 0.9900 .
C173 H73E 0.9900 .
C72 H72A 0.9800 .
C72 H72B 0.9800 .
C72 H72C 0.9800 .
C178 H17C 0.9800 .
C178 H17D 0.9800 .
C178 H17E 0.9800 .
C129 C130 1.58(3) .
C129 H12A 0.9900 .
C129 H12B 0.9900 .
C160 H16C 0.9800 .
C160 H16D 0.9800 .
C160 H16E 0.9800 .
C160 H16F 0.9800 .
C160 H16G 0.9800 .
C160 H16H 0.9800 .
C23 C24 1.463(17) .
C23 H23A 0.9900 .
C23 H23B 0.9900 .
C174 H74F 0.9800 .
C174 H74D 0.9800 .
C174 H74E 0.9800 .
C143 C144 1.69(2) .
C143 H14A 0.9900 .
C143 H14B 0.9900 .
C144 H14C 0.9800 .
C144 H14D 0.9800 .
C144 H14E 0.9800 .
C164 H16I 0.9800 .
C164 H16J 0.9800 .
C164 H16K 0.9800 .
C27 C28 1.63(3) .
C27 H27A 0.9900 .
C27 H27B 0.9900 .
C06A H06A 0.9800 .
C06A H06B 0.9800 .
C06A H06C 0.9800 .
C4 H4A 0.9800 .
C4 H4B 0.9800 .
C4 H4C 0.9800 .
C109 C110 1.61(3) .
C109 H10A 0.9900 .
C109 H10B 0.9900 .
C41A C42A 1.56(2) .
C41A H41A 0.9900 .
C41A H41B 0.9900 .
C57 C58 1.56(3) .
C57 H57A 0.9900 .
C57 H57B 0.9900 .
Cl2B C1C 1.70(6) .
Cl1B C1C 1.93(4) .
Cl3B C1C 1.64(4) .
C1C H20B 1.0000 .
C28 H28A 0.9800 .
C28 H28B 0.9800 .
C28 H28C 0.9800 .
O45 C193 1.57(3) .
C110 H11A 0.9800 .
C110 H11B 0.9800 .
C110 H11C 0.9800 .
C76A H76A 0.9800 .
C76A H76B 0.9800 .
C76A H76C 0.9800 .
C42A H42A 0.9800 .
C42A H42B 0.9800 .
C42A H42C 0.9800 .
C194 C193 1.45(3) .
C194 H19A 0.9800 .
C194 H19B 0.9800 .
C194 H19C 0.9800 .
C58 H58A 0.9800 .
C58 H58B 0.9800 .
C58 H58C 0.9800 .
C130 H13F 0.9800 .
C130 H13G 0.9800 .
C130 H13H 0.9800 .
C193 H19D 0.9900 .
C193 H19E 0.9900 .
Cl4 C2D 1.828(18) .
Cl4 C2C 1.831(16) .
Cl6 C2C 1.816(15) .
Cl6 C2D 1.834(19) .
Cl5A C2D 1.829(18) .
Cl5B C2C 1.839(16) .
C8A H8A1 0.9800 .
C8A H8A2 0.9800 .
C8A H8A3 0.9800 .
C24 H24A 0.9800 .
C24 H24B 0.9800 .
C24 H24C 0.9800 .
Cl7 C3C 1.67(3) .
C42B C41B 1.61(2) .
C42B H42D 0.9800 .
C42B H42E 0.9800 .
C42B H42F 0.9800 .
C41B H41C 0.9900 .
C41B H41D 0.9900 .
C8B H8B1 0.9800 .
C8B H8B2 0.9800 .
C8B H8B3 0.9800 .
C2D H2D 1.0000 .
Cl10 C4C 1.65(3) .
Cl9 C3C 1.67(3) .
Cl8 C3C 1.72(11) .
C25A C26A 1.50(5) .
C25A H25A 0.9900 .
C25A H25B 0.9900 .
C26A H26A 0.9800 .
C26A H26B 0.9800 .
C26A H26C 0.9800 .
C97A O48A 1.458(18) .
C97A C98A 1.54(2) .
C97A H97A 0.9900 .
C97A H97B 0.9900 .
C25B C26B 1.41(4) .
C25B H25C 0.9900 .
C25B H25D 0.9900 .
C26B H26D 0.9800 .
C26B H26E 0.9800 .
C26B H26F 0.9800 .
C97B O48B 1.454(19) .
C97B C98B 1.57(6) .
C97B H97C 0.9900 .
C97B H97D 0.9900 .
C06B C05B 1.35(6) .
C06B H06D 0.9800 .
C06B H06E 0.9800 .
C06B H06F 0.9800 .
C05B H05C 0.9900 .
C05B H05D 0.9900 .
C92 C91 1.472(18) .
C92 H92A 0.9800 .
C92 H92B 0.9800 .
C92 H92C 0.9800 .
C91 O21 1.484(15) .
C91 H91A 0.9900 .
C91 H91B 0.9900 .
O21 C90 1.282(16) .
C37 C38 1.52(3) .
C37 H37A 0.9900 .
C37 H37B 0.9900 .
C38 H38A 0.9800 .
C38 H38B 0.9800 .
C38 H38C 0.9800 .
C98A H98A 0.9800 .
C98A H98B 0.9800 .
C98A H98C 0.9800 .
C60 O15 1.10(3) .
C60 O16 1.515(19) .
C61 O16 1.557(16) .
C61 C62 1.72(4) .
C61 H61A 0.9900 .
C61 H61B 0.9900 .
C62 H62A 0.9800 .
C62 H62B 0.9800 .
C62 H62C 0.9800 .
C98B H98D 0.9800 .
C98B H98E 0.9800 .
C98B H98F 0.9800 .
C2C H2C 1.0000 .
C95 C96A 1.52(3) .
C95 O24 1.55(2) .
C95 C96B 1.60(8) .
C95 H95A 0.9900 .
C95 H95B 0.9900 .
C96B H96A 0.9800 .
C96B H96B 0.9800 .
C96B H96C 0.9800 .
O22 C90 1.220(18) .
C94 O23 1.160(16) .
C94 O24 1.367(17) .
C96A H96D 0.9800 .
C96A H96E 0.9800 .
C96A H96F 0.9800 .
C3C H3C 1.0000 .
Cl11 C4C 1.66(3) .
Cl12 C4C 1.67(2) .
C4C H4C1 1.0000 .
C76B H76D 0.9800 .
C76B H76E 0.9800 .
C76B H76F 0.9800 .
